data_4334445
loop_
_publ_author_name
'Hirotaka Honda'
'Takeshi Matsumoto'
'Misaki Sakamoto'
'Atsushi Kobayashi'
'Ho-Chol Chang'
'Masako Kato'

_publ_contact_author_email chang@sci.hokudai.ac.jp
_publ_contact_author_fax +81-11-706-3447
_publ_contact_author_name 'Ho-Chol Chang'
_publ_contact_author_phone +81-11-706-3479
_publ_section_title
;
 Integration of Alkyl-Substituted Bipyridyl Benzenedithiolato Platinum(II)
 Complexes with Cadmium(II) Ion via Selective Dative Bond Formation
;
_journal_name_full 'Inorganic Chemistry'
_journal_page_first 4324
_journal_page_last 4334
_journal_paper_doi 10.1021/ic302352k
_journal_volume 52
_journal_year 2013
_chemical_formula_moiety 'C48 H58 Cd Cl2 N4 O9 Pt2 S4'
_chemical_formula_sum 'C48 H58 Cd Cl2 N4 O9 Pt2 S4'
_chemical_formula_weight 1536.74
_space_group_IT_number 2
_symmetry_cell_setting triclinic
_symmetry_Int_Tables_number 2
_symmetry_space_group_name_Hall '-P 1'
_symmetry_space_group_name_H-M 'P -1'
_atom_sites_solution_hydrogens geom
_atom_sites_solution_primary direct
_atom_sites_solution_secondary difmap
_cell_angle_alpha 104.6430(16)
_cell_angle_beta 91.6930(13)
_cell_angle_gamma 107.7570(13)
_cell_formula_units_Z 2
_cell_length_a 12.7905(15)
_cell_length_b 14.9908(19)
_cell_length_c 15.3746(18)
_cell_measurement_reflns_used 8687
_cell_measurement_temperature 223
_cell_measurement_theta_max 27.49
_cell_measurement_theta_min 3.06
_cell_volume 2698.0(6)
_computing_cell_refinement CrystalClear
_computing_data_collection 'CrystalClear (Rigaku Inc., 2008)'
_computing_data_reduction CrystalClear
_computing_molecular_graphics 'CrystalStructure 4.0'
_computing_publication_material 'CrystalStructure 4.0 (Rigaku, 2010)'
_computing_structure_refinement 'SHELXL97 (Sheldrick, 2008)'
_computing_structure_solution 'SIR2004 (Burla, et al., 2005)'
_diffrn_ambient_temperature 223
_diffrn_detector_area_resol_mean 7.314
_diffrn_measured_fraction_theta_full 0.950
_diffrn_measured_fraction_theta_max 0.950
_diffrn_measurement_device_type 'Rigaku Mercury70'
_diffrn_measurement_method \w
_diffrn_radiation_type 'Mo K\a'
_diffrn_radiation_wavelength 0.71075
_diffrn_reflns_av_R_equivalents 0.0465
_diffrn_reflns_limit_h_max 15
_diffrn_reflns_limit_h_min -16
_diffrn_reflns_limit_k_max 19
_diffrn_reflns_limit_k_min -14
_diffrn_reflns_limit_l_max 19
_diffrn_reflns_limit_l_min -19
_diffrn_reflns_number 21890
_diffrn_reflns_theta_full 27.49
_diffrn_reflns_theta_max 27.49
_diffrn_standards_number 0
_exptl_absorpt_coefficient_mu 5.852
_exptl_absorpt_correction_T_max 0.626
_exptl_absorpt_correction_T_min 0.381
_exptl_absorpt_correction_type multi-scan
_exptl_absorpt_process_details 'REQAB (Rigaku, 1998)'
_exptl_crystal_colour yellow
_exptl_crystal_density_diffrn 1.891
_exptl_crystal_description plate
_exptl_crystal_F_000 1496.00
_exptl_crystal_size_max 0.370
_exptl_crystal_size_mid 0.130
_exptl_crystal_size_min 0.080
_refine_diff_density_max 1.710
_refine_diff_density_min -3.730
_refine_ls_extinction_method none
_refine_ls_goodness_of_fit_ref 1.094
_refine_ls_hydrogen_treatment constr
_refine_ls_number_parameters 631
_refine_ls_number_reflns 11779
_refine_ls_number_restraints 0
_refine_ls_R_factor_gt 0.0516
_refine_ls_shift/su_max 0.001
_refine_ls_structure_factor_coef Fsqd
_refine_ls_weighting_details 'w = 1/[\s^2^(Fo^2^)+(0.0671P)^2^+0.0000P] where P=(Fo^2^+2Fc^2^)/3'
_refine_ls_weighting_scheme calc
_refine_ls_wR_factor_ref 0.1528
_reflns_number_gt 8201
_reflns_number_total 11779
_reflns_threshold_expression F^2^>2.0\s(F^2^)
_cod_data_source_file ic302352k_si_002_2.cif
_cod_data_source_block complex3
_cod_database_code 4334445

loop_
_symmetry_equiv_pos_site_id
_symmetry_equiv_pos_as_xyz
1 +X,+Y,+Z
2 -X,-Y,-Z

loop_
_atom_site_label
_atom_site_type_symbol
_atom_site_fract_x
_atom_site_fract_y
_atom_site_fract_z
_atom_site_U_iso_or_equiv
_atom_site_adp_type
_atom_site_occupancy
_atom_site_symmetry_multiplicity
_atom_site_calc_flag
_atom_site_refinement_flags
Pt(1) Pt 0.10709(3) 0.06109(2) 0.16921(2) 0.02104(11) Uani 1.0 2 d .
Pt(2) Pt 0.32448(3) 0.33215(2) 0.46296(2) 0.01923(10) Uani 1.0 2 d .
Cd(1) Cd 0.15757(5) 0.21085(5) 0.32446(4) 0.02578(17) Uani 1.0 2 d .
Cl(1) Cl -0.0975(3) 0.2559(3) 0.30185(18) 0.0477(7) Uani 1.0 2 d .
Cl(2) Cl 0.3029(3) 0.48265(18) 0.12114(16) 0.0405(7) Uani 1.0 2 d .
S(1) S 0.1532(2) -0.00174(19) 0.27803(17) 0.0370(7) Uani 1.0 2 d .
S(2) S 0.28776(19) 0.15026(18) 0.18013(16) 0.0317(6) Uani 1.0 2 d .
S(3) S 0.15877(18) 0.25848(16) 0.50543(15) 0.0249(5) Uani 1.0 2 d .
S(4) S 0.3889(2) 0.21976(18) 0.49631(17) 0.0319(6) Uani 1.0 2 d .
O(1) O 0.1642(6) 0.3333(5) 0.2592(4) 0.0368(18) Uani 1.0 2 d .
O(2) O -0.0400(7) 0.1895(7) 0.3064(6) 0.062(3) Uani 1.0 2 d .
O(3) O -0.0630(15) 0.3298(10) 0.3856(8) 0.149(7) Uani 1.0 2 d .
O(4) O -0.0630(8) 0.2983(8) 0.2297(6) 0.077(3) Uani 1.0 2 d .
O(5) O -0.2068(9) 0.2091(12) 0.2900(11) 0.149(7) Uani 1.0 2 d .
O(6) O 0.3224(7) 0.4073(6) 0.1560(6) 0.056(3) Uani 1.0 2 d .
O(7) O 0.3942(7) 0.5699(6) 0.1537(6) 0.066(3) Uani 1.0 2 d .
O(8) O 0.2032(8) 0.4993(7) 0.1539(7) 0.072(3) Uani 1.0 2 d .
O(9) O 0.2914(9) 0.4502(7) 0.0263(5) 0.079(4) Uani 1.0 2 d .
N(1) N -0.0587(6) -0.0163(6) 0.1475(5) 0.0248(17) Uani 1.0 2 d .
N(2) N 0.0497(6) 0.1239(5) 0.0818(5) 0.0204(16) Uani 1.0 2 d .
N(3) N 0.2879(6) 0.4499(5) 0.4422(5) 0.0208(16) Uani 1.0 2 d .
N(4) N 0.4598(6) 0.3951(5) 0.4049(5) 0.0217(16) Uani 1.0 2 d .
C(1) C 0.2970(9) 0.0312(7) 0.2873(7) 0.032(3) Uani 1.0 2 d .
C(2) C 0.3538(10) -0.0048(8) 0.3402(8) 0.044(3) Uani 1.0 2 d .
C(3) C 0.4677(11) 0.0233(9) 0.3487(9) 0.056(4) Uani 1.0 2 d .
C(4) C 0.5271(10) 0.0865(9) 0.3037(8) 0.049(4) Uani 1.0 2 d .
C(5) C 0.4736(9) 0.1253(8) 0.2507(7) 0.040(3) Uani 1.0 2 d .
C(6) C 0.3585(8) 0.0973(7) 0.2424(7) 0.032(3) Uani 1.0 2 d .
C(7) C -0.1085(8) -0.0946(6) 0.1802(6) 0.028(3) Uani 1.0 2 d .
C(8) C -0.2192(8) -0.1411(7) 0.1626(6) 0.032(3) Uani 1.0 2 d .
C(9) C -0.2868(8) -0.1099(7) 0.1124(6) 0.028(3) Uani 1.0 2 d .
C(10) C -0.2346(7) -0.0314(7) 0.0801(6) 0.027(2) Uani 1.0 2 d .
C(11) C -0.1216(8) 0.0139(6) 0.0975(6) 0.023(2) Uani 1.0 2 d .
C(12) C -0.0605(7) 0.0972(7) 0.0644(6) 0.023(2) Uani 1.0 2 d .
C(13) C -0.1112(8) 0.1450(7) 0.0202(6) 0.028(3) Uani 1.0 2 d .
C(14) C -0.0465(8) 0.2264(7) -0.0062(6) 0.027(2) Uani 1.0 2 d .
C(15) C 0.0664(8) 0.2510(7) 0.0111(6) 0.027(2) Uani 1.0 2 d .
C(16) C 0.1122(8) 0.1989(7) 0.0528(5) 0.024(2) Uani 1.0 2 d .
C(17) C -0.4125(8) -0.1646(8) 0.0929(7) 0.038(3) Uani 1.0 2 d .
C(18) C -0.4286(10) -0.2689(9) 0.0332(8) 0.064(5) Uani 1.0 2 d .
C(19) C -0.4717(9) -0.1122(11) 0.0460(11) 0.077(5) Uani 1.0 2 d .
C(20) C -0.4595(10) -0.1731(10) 0.1815(8) 0.063(4) Uani 1.0 2 d .
C(21) C -0.0985(9) 0.2901(8) -0.0454(7) 0.036(3) Uani 1.0 2 d .
C(22) C -0.2203(10) 0.2416(11) -0.0761(11) 0.075(5) Uani 1.0 2 d .
C(23) C -0.0417(11) 0.3159(11) -0.1250(9) 0.066(4) Uani 1.0 2 d .
C(24) C -0.0797(11) 0.3844(9) 0.0300(9) 0.061(4) Uani 1.0 2 d .
C(25) C 0.1767(8) 0.1615(6) 0.5410(6) 0.024(2) Uani 1.0 2 d .
C(26) C 0.0916(8) 0.1008(7) 0.5734(6) 0.030(3) Uani 1.0 2 d .
C(27) C 0.1054(9) 0.0249(7) 0.6021(6) 0.037(3) Uani 1.0 2 d .
C(28) C 0.2073(10) 0.0082(7) 0.5983(7) 0.038(3) Uani 1.0 2 d .
C(29) C 0.2934(10) 0.0682(8) 0.5668(7) 0.040(3) Uani 1.0 2 d .
C(30) C 0.2784(8) 0.1443(7) 0.5377(6) 0.027(2) Uani 1.0 2 d .
C(31) C 0.1997(8) 0.4767(7) 0.4689(6) 0.028(2) Uani 1.0 2 d .
C(32) C 0.1843(8) 0.5586(7) 0.4541(6) 0.031(3) Uani 1.0 2 d .
C(33) C 0.2568(8) 0.6159(7) 0.4088(6) 0.025(2) Uani 1.0 2 d .
C(34) C 0.3467(8) 0.5869(6) 0.3810(6) 0.024(2) Uani 1.0 2 d .
C(35) C 0.3622(7) 0.5051(6) 0.3992(6) 0.0211(19) Uani 1.0 2 d .
C(36) C 0.4566(7) 0.4703(6) 0.3739(6) 0.0204(19) Uani 1.0 2 d .
C(37) C 0.5325(7) 0.5100(7) 0.3223(6) 0.025(2) Uani 1.0 2 d .
C(38) C 0.6202(8) 0.4738(7) 0.3005(6) 0.026(2) Uani 1.0 2 d .
C(39) C 0.6247(8) 0.3973(7) 0.3345(6) 0.029(3) Uani 1.0 2 d .
C(40) C 0.5447(8) 0.3593(7) 0.3849(6) 0.028(2) Uani 1.0 2 d .
C(41) C 0.2421(9) 0.7081(7) 0.3932(6) 0.032(3) Uani 1.0 2 d .
C(42) C 0.1198(11) 0.6970(11) 0.3755(12) 0.089(6) Uani 1.0 2 d .
C(43) C 0.2950(12) 0.7900(8) 0.4787(7) 0.055(4) Uani 1.0 2 d .
C(44) C 0.2997(11) 0.7337(8) 0.3132(7) 0.050(4) Uani 1.0 2 d .
C(45) C 0.7013(8) 0.5094(7) 0.2354(6) 0.030(3) Uani 1.0 2 d .
C(46) C 0.8204(8) 0.5195(9) 0.2675(8) 0.048(3) Uani 1.0 2 d .
C(47) C 0.7006(10) 0.6077(8) 0.2228(8) 0.049(3) Uani 1.0 2 d .
C(48) C 0.6613(11) 0.4323(10) 0.1439(7) 0.062(4) Uani 1.0 2 d .
H(1) H 0.3143 -0.0490 0.3709 0.0525 Uiso 1.0 2 calc R
H(2) H 0.5050 -0.0013 0.3857 0.0675 Uiso 1.0 2 calc R
H(3) H 0.6046 0.1037 0.3088 0.0593 Uiso 1.0 2 calc R
H(4) H 0.5142 0.1698 0.2208 0.0484 Uiso 1.0 2 calc R
H(5) H -0.0651 -0.1162 0.2153 0.0339 Uiso 1.0 2 calc R
H(6) H -0.2509 -0.1953 0.1847 0.0386 Uiso 1.0 2 calc R
H(7) H -0.2769 -0.0084 0.0455 0.0328 Uiso 1.0 2 calc R
H(8) H -0.1886 0.1235 0.0078 0.0332 Uiso 1.0 2 calc R
H(9) H 0.1127 0.3042 -0.0060 0.0325 Uiso 1.0 2 calc R
H(10) H 0.1895 0.2158 0.0615 0.0293 Uiso 1.0 2 calc R
H(11) H -0.4330 -0.2696 -0.0301 0.0768 Uiso 1.0 2 calc R
H(12) H -0.4963 -0.3135 0.0444 0.0768 Uiso 1.0 2 calc R
H(13) H -0.3664 -0.2889 0.0478 0.0768 Uiso 1.0 2 calc R
H(14) H -0.4946 -0.0660 0.0912 0.0921 Uiso 1.0 2 calc R
H(15) H -0.5363 -0.1595 0.0071 0.0921 Uiso 1.0 2 calc R
H(16) H -0.4221 -0.0779 0.0100 0.0921 Uiso 1.0 2 calc R
H(17) H -0.4577 -0.2335 0.1928 0.0755 Uiso 1.0 2 calc R
H(18) H -0.5352 -0.1728 0.1774 0.0755 Uiso 1.0 2 calc R
H(19) H -0.4154 -0.1185 0.2307 0.0755 Uiso 1.0 2 calc R
H(20) H -0.2308 0.2040 -0.1390 0.0897 Uiso 1.0 2 calc R
H(21) H -0.2562 0.2909 -0.0700 0.0897 Uiso 1.0 2 calc R
H(22) H -0.2523 0.1987 -0.0392 0.0897 Uiso 1.0 2 calc R
H(23) H 0.0195 0.3762 -0.1036 0.0796 Uiso 1.0 2 calc R
H(24) H -0.0941 0.3239 -0.1669 0.0796 Uiso 1.0 2 calc R
H(25) H -0.0141 0.2640 -0.1556 0.0796 Uiso 1.0 2 calc R
H(26) H -0.1413 0.3768 0.0659 0.0731 Uiso 1.0 2 calc R
H(27) H -0.0740 0.4377 0.0034 0.0731 Uiso 1.0 2 calc R
H(28) H -0.0119 0.3986 0.0685 0.0731 Uiso 1.0 2 calc R
H(29) H 0.0231 0.1117 0.5759 0.0356 Uiso 1.0 2 calc R
H(30) H 0.0468 -0.0155 0.6241 0.0446 Uiso 1.0 2 calc R
H(31) H 0.2170 -0.0439 0.6173 0.0458 Uiso 1.0 2 calc R
H(32) H 0.3621 0.0574 0.5649 0.0476 Uiso 1.0 2 calc R
H(33) H 0.1479 0.4386 0.4981 0.0330 Uiso 1.0 2 calc R
H(34) H 0.1232 0.5764 0.4750 0.0371 Uiso 1.0 2 calc R
H(35) H 0.3975 0.6228 0.3495 0.0287 Uiso 1.0 2 calc R
H(36) H 0.5259 0.5618 0.3012 0.0298 Uiso 1.0 2 calc R
H(37) H 0.6828 0.3714 0.3230 0.0347 Uiso 1.0 2 calc R
H(38) H 0.5487 0.3068 0.4062 0.0334 Uiso 1.0 2 calc R
H(39) H 0.0957 0.6705 0.3111 0.1072 Uiso 1.0 2 calc R
H(40) H 0.1097 0.7602 0.3965 0.1072 Uiso 1.0 2 calc R
H(41) H 0.0765 0.6532 0.4077 0.1072 Uiso 1.0 2 calc R
H(42) H 0.2402 0.7943 0.5205 0.0664 Uiso 1.0 2 calc R
H(43) H 0.3233 0.8511 0.4633 0.0664 Uiso 1.0 2 calc R
H(44) H 0.3553 0.7766 0.5069 0.0664 Uiso 1.0 2 calc R
H(45) H 0.3754 0.7752 0.3342 0.0596 Uiso 1.0 2 calc R
H(46) H 0.2610 0.7677 0.2853 0.0596 Uiso 1.0 2 calc R
H(47) H 0.2994 0.6745 0.2692 0.0596 Uiso 1.0 2 calc R
H(48) H 0.8568 0.5846 0.3065 0.0580 Uiso 1.0 2 calc R
H(49) H 0.8605 0.5079 0.2154 0.0580 Uiso 1.0 2 calc R
H(50) H 0.8192 0.4722 0.3007 0.0580 Uiso 1.0 2 calc R
H(51) H 0.6456 0.5965 0.1729 0.0584 Uiso 1.0 2 calc R
H(52) H 0.7729 0.6428 0.2097 0.0584 Uiso 1.0 2 calc R
H(53) H 0.6826 0.6459 0.2778 0.0584 Uiso 1.0 2 calc R
H(54) H 0.6974 0.3833 0.1393 0.0744 Uiso 1.0 2 calc R
H(55) H 0.6793 0.4630 0.0954 0.0744 Uiso 1.0 2 calc R
H(56) H 0.5819 0.4018 0.1391 0.0744 Uiso 1.0 2 calc R

loop_
_atom_site_aniso_label
_atom_site_aniso_U_11
_atom_site_aniso_U_22
_atom_site_aniso_U_33
_atom_site_aniso_U_12
_atom_site_aniso_U_13
_atom_site_aniso_U_23
Pt(1) 0.02038(18) 0.01948(18) 0.01926(17) 0.00262(14) 0.00018(13) 0.00330(13)
Pt(2) 0.02075(18) 0.01662(17) 0.01925(17) 0.00485(13) 0.00178(13) 0.00456(13)
Cd(1) 0.0285(4) 0.0243(4) 0.0217(3) 0.0074(3) -0.0002(3) 0.0032(3)
Cl(1) 0.0447(16) 0.0653(19) 0.0488(15) 0.0319(15) 0.0224(13) 0.0236(14)
Cl(2) 0.0453(16) 0.0335(14) 0.0357(13) 0.0006(12) 0.0024(12) 0.0123(11)
S(1) 0.0311(14) 0.0414(15) 0.0386(14) 0.0036(12) -0.0034(11) 0.0217(12)
S(2) 0.0218(12) 0.0359(14) 0.0353(13) 0.0028(11) 0.0009(10) 0.0146(11)
S(3) 0.0247(12) 0.0241(11) 0.0293(11) 0.0084(10) 0.0082(10) 0.0120(9)
S(4) 0.0265(13) 0.0296(13) 0.0486(14) 0.0136(11) 0.0095(11) 0.0202(11)
O(1) 0.050(5) 0.026(4) 0.030(4) 0.004(4) -0.003(4) 0.011(3)
O(2) 0.039(5) 0.066(6) 0.096(7) 0.022(5) 0.014(5) 0.042(5)
O(3) 0.264(19) 0.111(10) 0.083(8) 0.091(12) 0.079(10) 0.001(8)
O(4) 0.074(7) 0.131(9) 0.060(6) 0.050(7) 0.023(5) 0.062(6)
O(5) 0.035(6) 0.215(16) 0.233(16) 0.023(8) 0.008(8) 0.143(14)
O(6) 0.063(6) 0.050(5) 0.062(5) 0.017(5) 0.011(5) 0.026(5)
O(7) 0.060(6) 0.046(5) 0.073(6) -0.014(5) -0.001(5) 0.023(5)
O(8) 0.049(6) 0.070(7) 0.102(8) 0.027(5) 0.009(6) 0.023(6)
O(9) 0.105(8) 0.080(7) 0.027(4) -0.006(6) 0.003(5) 0.017(5)
N(1) 0.025(4) 0.025(4) 0.020(4) 0.003(4) 0.001(3) 0.005(3)
N(2) 0.019(4) 0.019(4) 0.016(4) -0.002(3) -0.001(3) 0.002(3)
N(3) 0.025(4) 0.018(4) 0.019(4) 0.008(3) 0.004(3) 0.003(3)
N(4) 0.020(4) 0.020(4) 0.021(4) 0.004(3) 0.001(3) 0.003(3)
C(1) 0.036(6) 0.023(5) 0.032(5) 0.009(5) -0.003(5) 0.005(4)
C(2) 0.046(7) 0.036(6) 0.052(7) 0.015(6) -0.009(6) 0.014(5)
C(3) 0.057(8) 0.050(8) 0.067(8) 0.035(7) -0.017(7) 0.004(7)
C(4) 0.029(6) 0.047(7) 0.065(8) 0.018(6) -0.010(6) -0.002(6)
C(5) 0.032(6) 0.042(7) 0.041(6) 0.011(5) 0.004(5) 0.003(5)
C(6) 0.022(5) 0.030(6) 0.041(6) 0.011(4) -0.003(5) 0.003(5)
C(7) 0.026(5) 0.019(5) 0.032(5) -0.002(4) 0.002(4) 0.006(4)
C(8) 0.035(6) 0.023(5) 0.032(5) -0.002(5) 0.008(5) 0.010(4)
C(9) 0.022(5) 0.026(5) 0.029(5) -0.003(4) 0.007(4) 0.006(4)
C(10) 0.021(5) 0.027(5) 0.029(5) 0.002(4) -0.002(4) 0.005(4)
C(11) 0.027(5) 0.015(4) 0.020(4) 0.000(4) 0.001(4) 0.003(4)
C(12) 0.022(5) 0.024(5) 0.021(4) 0.005(4) 0.001(4) 0.006(4)
C(13) 0.018(5) 0.028(5) 0.030(5) -0.001(4) -0.000(4) 0.007(4)
C(14) 0.027(5) 0.029(5) 0.024(5) 0.005(4) 0.002(4) 0.009(4)
C(15) 0.023(5) 0.029(5) 0.026(5) 0.002(4) 0.005(4) 0.009(4)
C(16) 0.024(5) 0.031(5) 0.013(4) 0.000(4) 0.004(4) 0.007(4)
C(17) 0.021(5) 0.041(6) 0.042(6) -0.005(5) 0.007(5) 0.013(5)
C(18) 0.040(7) 0.055(8) 0.052(7) -0.027(6) 0.000(6) -0.012(6)
C(19) 0.020(6) 0.102(12) 0.112(12) -0.003(7) -0.001(7) 0.066(10)
C(20) 0.034(7) 0.073(9) 0.061(8) -0.002(7) 0.024(6) 0.004(7)
C(21) 0.030(6) 0.043(6) 0.041(6) 0.008(5) 0.001(5) 0.024(5)
C(22) 0.034(7) 0.083(10) 0.123(13) 0.007(7) -0.014(8) 0.073(10)
C(23) 0.061(9) 0.099(11) 0.066(8) 0.033(8) 0.016(7) 0.060(8)
C(24) 0.073(10) 0.050(8) 0.066(8) 0.033(7) 0.002(7) 0.011(7)
C(25) 0.028(5) 0.020(5) 0.022(5) 0.005(4) 0.005(4) 0.006(4)
C(26) 0.031(6) 0.031(5) 0.025(5) 0.005(5) 0.009(4) 0.010(4)
C(27) 0.045(7) 0.030(6) 0.032(5) 0.001(5) 0.006(5) 0.014(5)
C(28) 0.060(8) 0.023(5) 0.042(6) 0.016(5) 0.015(6) 0.023(5)
C(29) 0.047(7) 0.034(6) 0.046(6) 0.019(5) 0.004(6) 0.019(5)
C(30) 0.031(5) 0.019(5) 0.030(5) 0.006(4) 0.005(4) 0.010(4)
C(31) 0.028(5) 0.027(5) 0.035(5) 0.014(4) 0.013(4) 0.013(4)
C(32) 0.033(6) 0.033(6) 0.035(5) 0.020(5) 0.012(5) 0.011(5)
C(33) 0.027(5) 0.025(5) 0.021(4) 0.010(4) -0.003(4) 0.004(4)
C(34) 0.029(5) 0.020(5) 0.025(5) 0.007(4) 0.006(4) 0.011(4)
C(35) 0.023(5) 0.017(4) 0.020(4) 0.001(4) 0.004(4) 0.005(4)
C(36) 0.016(4) 0.015(4) 0.026(5) 0.003(4) -0.000(4) 0.002(4)
C(37) 0.022(5) 0.025(5) 0.025(5) 0.006(4) 0.002(4) 0.005(4)
C(38) 0.029(5) 0.024(5) 0.017(4) 0.004(4) 0.001(4) -0.001(4)
C(39) 0.026(5) 0.031(5) 0.031(5) 0.011(4) 0.006(4) 0.008(4)
C(40) 0.026(5) 0.026(5) 0.035(5) 0.011(4) 0.006(4) 0.011(4)
C(41) 0.037(6) 0.031(6) 0.032(5) 0.015(5) 0.008(5) 0.013(5)
C(42) 0.051(9) 0.091(12) 0.166(16) 0.031(8) 0.001(10) 0.096(12)
C(43) 0.106(11) 0.027(6) 0.039(6) 0.031(7) 0.010(7) 0.007(5)
C(44) 0.085(10) 0.040(7) 0.035(6) 0.027(7) 0.021(6) 0.020(5)
C(45) 0.030(5) 0.029(5) 0.028(5) 0.006(5) 0.011(4) 0.008(4)
C(46) 0.028(6) 0.063(8) 0.059(7) 0.012(6) 0.014(6) 0.026(6)
C(47) 0.049(7) 0.048(7) 0.066(8) 0.020(6) 0.030(6) 0.039(6)
C(48) 0.069(9) 0.073(9) 0.025(6) 0.005(8) 0.019(6) 0.000(6)

loop_
_atom_type_symbol
_atom_type_description
_atom_type_scat_dispersion_real
_atom_type_scat_dispersion_imag
_atom_type_scat_source
C C 0.0033 0.0016
;
International Tables for Crystallography
(1992, Vol. C, Tables 4.2.6.8 and 6.1.1.4)
;
H H 0.0000 0.0000
;
International Tables for Crystallography
(1992, Vol. C, Table 6.1.1.4)
;
N N 0.0061 0.0033
;
International Tables for Crystallography
(1992, Vol. C, Tables 4.2.6.8 and 6.1.1.4)
;
O O 0.0106 0.0060
;
International Tables for Crystallography
(1992, Vol. C, Tables 4.2.6.8 and 6.1.1.4)
;
Pt Pt -1.7033 8.3905
;
International Tables for Crystallography
(1992, Vol. C, Tables 4.2.6.8 and 6.1.1.4)
;
Cd Cd -0.8075 1.2024
;
International Tables for Crystallography
(1992, Vol. C, Tables 4.2.6.8 and 6.1.1.4)
;
S S 0.1246 0.1234
;
International Tables for Crystallography
(1992, Vol. C, Tables 4.2.6.8 and 6.1.1.4)
;
Cl Cl 0.1484 0.1585
;
International Tables for Crystallography
(1992, Vol. C, Tables 4.2.6.8 and 6.1.1.4)
;

loop_
_geom_angle_atom_site_label_1
_geom_angle_atom_site_label_2
_geom_angle_atom_site_label_3
_geom_angle
_geom_angle_publ_flag
Cd(1) Pt(1) S(1) 75.12(7) yes
Cd(1) Pt(1) S(2) 71.35(6) yes
Cd(1) Pt(1) N(1) 111.36(19) yes
Cd(1) Pt(1) N(2) 100.03(17) yes
S(1) Pt(1) S(2) 88.15(10) yes
S(1) Pt(1) N(1) 97.4(3) yes
S(1) Pt(1) N(2) 172.0(2) yes
S(2) Pt(1) N(1) 174.3(3) yes
S(2) Pt(1) N(2) 96.38(19) yes
N(1) Pt(1) N(2) 78.3(3) yes
Cd(1) Pt(2) S(3) 63.19(6) yes
Cd(1) Pt(2) S(4) 99.30(6) yes
Cd(1) Pt(2) N(3) 88.88(17) yes
Cd(1) Pt(2) N(4) 108.17(17) yes
S(3) Pt(2) S(4) 89.15(10) yes
S(3) Pt(2) N(3) 97.1(2) yes
S(3) Pt(2) N(4) 170.7(2) yes
S(4) Pt(2) N(3) 171.35(18) yes
S(4) Pt(2) N(4) 95.9(3) yes
N(3) Pt(2) N(4) 78.7(4) yes
Pt(1) Cd(1) Pt(2) 144.64(3) yes
Pt(1) Cd(1) S(2) 46.91(4) yes
Pt(1) Cd(1) S(3) 145.21(6) yes
Pt(1) Cd(1) O(1) 97.68(14) yes
Pt(1) Cd(1) O(2) 84.1(2) yes
Pt(2) Cd(1) S(2) 101.30(5) yes
Pt(2) Cd(1) S(3) 48.88(5) yes
Pt(2) Cd(1) O(1) 92.96(14) yes
Pt(2) Cd(1) O(2) 131.0(2) yes
S(2) Cd(1) S(3) 142.22(8) yes
S(2) Cd(1) O(1) 84.48(19) yes
S(2) Cd(1) O(2) 126.1(2) yes
S(3) Cd(1) O(1) 115.26(16) yes
S(3) Cd(1) O(2) 90.0(3) yes
O(1) Cd(1) O(2) 81.0(3) yes
O(2) Cl(1) O(3) 105.1(9) yes
O(2) Cl(1) O(4) 109.0(7) yes
O(2) Cl(1) O(5) 109.5(9) yes
O(3) Cl(1) O(4) 109.0(7) yes
O(3) Cl(1) O(5) 112.4(10) yes
O(4) Cl(1) O(5) 111.6(9) yes
O(6) Cl(2) O(7) 108.9(6) yes
O(6) Cl(2) O(8) 108.3(6) yes
O(6) Cl(2) O(9) 107.8(6) yes
O(7) Cl(2) O(8) 109.5(6) yes
O(7) Cl(2) O(9) 110.8(6) yes
O(8) Cl(2) O(9) 111.5(7) yes
Pt(1) S(1) C(1) 105.1(4) yes
Pt(1) S(2) Cd(1) 61.74(6) yes
Pt(1) S(2) C(6) 104.8(3) yes
Cd(1) S(2) C(6) 96.0(4) yes
Pt(2) S(3) Cd(1) 67.93(7) yes
Pt(2) S(3) C(25) 105.1(4) yes
Cd(1) S(3) C(25) 106.6(3) yes
Pt(2) S(4) C(30) 105.4(4) yes
Cd(1) O(2) Cl(1) 131.6(5) yes
Pt(1) N(1) C(7) 125.3(7) yes
Pt(1) N(1) C(11) 115.8(6) yes
C(7) N(1) C(11) 118.9(8) yes
Pt(1) N(2) C(12) 115.8(6) yes
Pt(1) N(2) C(16) 125.2(6) yes
C(12) N(2) C(16) 118.2(9) yes
Pt(2) N(3) C(31) 125.6(7) yes
Pt(2) N(3) C(35) 115.3(7) yes
C(31) N(3) C(35) 119.1(9) yes
Pt(2) N(4) C(36) 116.5(6) yes
Pt(2) N(4) C(40) 125.4(7) yes
C(36) N(4) C(40) 117.5(8) yes
S(1) C(1) C(2) 121.3(8) yes
S(1) C(1) C(6) 120.6(9) yes
C(2) C(1) C(6) 118.2(10) yes
C(1) C(2) C(3) 120.8(12) yes
C(2) C(3) C(4) 120.8(14) yes
C(3) C(4) C(5) 120.3(12) yes
C(4) C(5) C(6) 119.0(11) yes
S(2) C(6) C(1) 118.8(8) yes
S(2) C(6) C(5) 120.2(9) yes
C(1) C(6) C(5) 120.9(11) yes
N(1) C(7) C(8) 121.1(10) yes
C(7) C(8) C(9) 121.1(10) yes
C(8) C(9) C(10) 116.5(8) yes
C(8) C(9) C(17) 120.0(9) yes
C(10) C(9) C(17) 123.4(10) yes
C(9) C(10) C(11) 121.4(10) yes
N(1) C(11) C(10) 120.9(9) yes
N(1) C(11) C(12) 114.8(8) yes
C(10) C(11) C(12) 124.3(10) yes
N(2) C(12) C(11) 114.3(9) yes
N(2) C(12) C(13) 122.3(8) yes
C(11) C(12) C(13) 123.4(8) yes
C(12) C(13) C(14) 119.7(9) yes
C(13) C(14) C(15) 116.7(10) yes
C(13) C(14) C(21) 122.1(9) yes
C(15) C(14) C(21) 121.0(9) yes
C(14) C(15) C(16) 120.9(9) yes
N(2) C(16) C(15) 122.2(9) yes
C(9) C(17) C(18) 107.4(9) yes
C(9) C(17) C(19) 111.2(9) yes
C(9) C(17) C(20) 109.4(8) yes
C(18) C(17) C(19) 111.1(9) yes
C(18) C(17) C(20) 107.8(10) yes
C(19) C(17) C(20) 109.8(11) yes
C(14) C(21) C(22) 112.8(10) yes
C(14) C(21) C(23) 111.0(11) yes
C(14) C(21) C(24) 106.6(9) yes
C(22) C(21) C(23) 108.2(10) yes
C(22) C(21) C(24) 109.9(11) yes
C(23) C(21) C(24) 108.3(10) yes
S(3) C(25) C(26) 121.0(9) yes
S(3) C(25) C(30) 120.3(7) yes
C(26) C(25) C(30) 118.6(10) yes
C(25) C(26) C(27) 121.4(11) yes
C(26) C(27) C(28) 119.5(10) yes
C(27) C(28) C(29) 120.2(12) yes
C(28) C(29) C(30) 119.8(12) yes
S(4) C(30) C(25) 120.0(8) yes
S(4) C(30) C(29) 119.4(9) yes
C(25) C(30) C(29) 120.6(9) yes
N(3) C(31) C(32) 121.2(9) yes
C(31) C(32) C(33) 121.6(10) yes
C(32) C(33) C(34) 116.5(10) yes
C(32) C(33) C(41) 122.4(10) yes
C(34) C(33) C(41) 121.1(9) yes
C(33) C(34) C(35) 120.7(9) yes
N(3) C(35) C(34) 120.9(9) yes
N(3) C(35) C(36) 114.8(9) yes
C(34) C(35) C(36) 124.3(8) yes
N(4) C(36) C(35) 114.1(8) yes
N(4) C(36) C(37) 122.9(9) yes
C(35) C(36) C(37) 123.0(9) yes
C(36) C(37) C(38) 120.4(10) yes
C(37) C(38) C(39) 116.4(9) yes
C(37) C(38) C(45) 122.3(10) yes
C(39) C(38) C(45) 121.0(10) yes
C(38) C(39) C(40) 120.4(10) yes
N(4) C(40) C(39) 122.2(10) yes
C(33) C(41) C(42) 111.4(9) yes
C(33) C(41) C(43) 106.6(9) yes
C(33) C(41) C(44) 111.5(9) yes
C(42) C(41) C(43) 109.9(11) yes
C(42) C(41) C(44) 108.5(11) yes
C(43) C(41) C(44) 108.9(8) yes
C(38) C(45) C(46) 111.7(9) yes
C(38) C(45) C(47) 112.7(9) yes
C(38) C(45) C(48) 105.6(8) yes
C(46) C(45) C(47) 108.3(9) yes
C(46) C(45) C(48) 110.3(10) yes
C(47) C(45) C(48) 108.1(10) yes
C(1) C(2) H(1) 119.590 no
C(3) C(2) H(1) 119.581 no
C(2) C(3) H(2) 119.613 no
C(4) C(3) H(2) 119.607 no
C(3) C(4) H(3) 119.842 no
C(5) C(4) H(3) 119.842 no
C(4) C(5) H(4) 120.526 no
C(6) C(5) H(4) 120.521 no
N(1) C(7) H(5) 119.446 no
C(8) C(7) H(5) 119.447 no
C(7) C(8) H(6) 119.448 no
C(9) C(8) H(6) 119.453 no
C(9) C(10) H(7) 119.279 no
C(11) C(10) H(7) 119.280 no
C(12) C(13) H(8) 120.145 no
C(14) C(13) H(8) 120.145 no
C(14) C(15) H(9) 119.572 no
C(16) C(15) H(9) 119.571 no
N(2) C(16) H(10) 118.918 no
C(15) C(16) H(10) 118.922 no
C(17) C(18) H(11) 109.469 no
C(17) C(18) H(12) 109.475 no
C(17) C(18) H(13) 109.469 no
H(11) C(18) H(12) 109.468 no
H(11) C(18) H(13) 109.464 no
H(12) C(18) H(13) 109.482 no
C(17) C(19) H(14) 109.468 no
C(17) C(19) H(15) 109.467 no
C(17) C(19) H(16) 109.465 no
H(14) C(19) H(15) 109.482 no
H(14) C(19) H(16) 109.471 no
H(15) C(19) H(16) 109.473 no
C(17) C(20) H(17) 109.471 no
C(17) C(20) H(18) 109.478 no
C(17) C(20) H(19) 109.472 no
H(17) C(20) H(18) 109.469 no
H(17) C(20) H(19) 109.464 no
H(18) C(20) H(19) 109.474 no
C(21) C(22) H(20) 109.471 no
C(21) C(22) H(21) 109.472 no
C(21) C(22) H(22) 109.475 no
H(20) C(22) H(21) 109.477 no
H(20) C(22) H(22) 109.465 no
H(21) C(22) H(22) 109.467 no
C(21) C(23) H(23) 109.465 no
C(21) C(23) H(24) 109.470 no
C(21) C(23) H(25) 109.469 no
H(23) C(23) H(24) 109.474 no
H(23) C(23) H(25) 109.469 no
H(24) C(23) H(25) 109.481 no
C(21) C(24) H(26) 109.480 no
C(21) C(24) H(27) 109.465 no
C(21) C(24) H(28) 109.468 no
H(26) C(24) H(27) 109.470 no
H(26) C(24) H(28) 109.474 no
H(27) C(24) H(28) 109.470 no
C(25) C(26) H(29) 119.318 no
C(27) C(26) H(29) 119.314 no
C(26) C(27) H(30) 120.267 no
C(28) C(27) H(30) 120.280 no
C(27) C(28) H(31) 119.913 no
C(29) C(28) H(31) 119.906 no
C(28) C(29) H(32) 120.093 no
C(30) C(29) H(32) 120.104 no
N(3) C(31) H(33) 119.408 no
C(32) C(31) H(33) 119.404 no
C(31) C(32) H(34) 119.185 no
C(33) C(32) H(34) 119.184 no
C(33) C(34) H(35) 119.668 no
C(35) C(34) H(35) 119.670 no
C(36) C(37) H(36) 119.811 no
C(38) C(37) H(36) 119.793 no
C(38) C(39) H(37) 119.776 no
C(40) C(39) H(37) 119.790 no
N(4) C(40) H(38) 118.898 no
C(39) C(40) H(38) 118.877 no
C(41) C(42) H(39) 109.481 no
C(41) C(42) H(40) 109.474 no
C(41) C(42) H(41) 109.470 no
H(39) C(42) H(40) 109.469 no
H(39) C(42) H(41) 109.470 no
H(40) C(42) H(41) 109.464 no
C(41) C(43) H(42) 109.476 no
C(41) C(43) H(43) 109.479 no
C(41) C(43) H(44) 109.468 no
H(42) C(43) H(43) 109.470 no
H(42) C(43) H(44) 109.466 no
H(43) C(43) H(44) 109.467 no
C(41) C(44) H(45) 109.474 no
C(41) C(44) H(46) 109.472 no
C(41) C(44) H(47) 109.469 no
H(45) C(44) H(46) 109.470 no
H(45) C(44) H(47) 109.470 no
H(46) C(44) H(47) 109.471 no
C(45) C(46) H(48) 109.474 no
C(45) C(46) H(49) 109.474 no
C(45) C(46) H(50) 109.469 no
H(48) C(46) H(49) 109.476 no
H(48) C(46) H(50) 109.470 no
H(49) C(46) H(50) 109.464 no
C(45) C(47) H(51) 109.464 no
C(45) C(47) H(52) 109.468 no
C(45) C(47) H(53) 109.469 no
H(51) C(47) H(52) 109.478 no
H(51) C(47) H(53) 109.479 no
H(52) C(47) H(53) 109.470 no
C(45) C(48) H(54) 109.477 no
C(45) C(48) H(55) 109.471 no
C(45) C(48) H(56) 109.469 no
H(54) C(48) H(55) 109.471 no
H(54) C(48) H(56) 109.472 no
H(55) C(48) H(56) 109.467 no

loop_
_geom_bond_atom_site_label_1
_geom_bond_atom_site_label_2
_geom_bond_distance
_geom_bond_publ_flag
Pt(1) Cd(1) 2.7331(7) yes
Pt(1) S(1) 2.261(4) yes
Pt(1) S(2) 2.266(3) yes
Pt(1) N(1) 2.054(7) yes
Pt(1) N(2) 2.057(8) yes
Pt(2) Cd(1) 2.7936(7) yes
Pt(2) S(3) 2.271(3) yes
Pt(2) S(4) 2.244(4) yes
Pt(2) N(3) 2.054(9) yes
Pt(2) N(4) 2.051(7) yes
Cd(1) S(2) 2.940(3) yes
Cd(1) S(3) 2.690(3) yes
Cd(1) O(1) 2.286(8) yes
Cd(1) O(2) 2.446(9) yes
Cl(1) O(2) 1.420(11) yes
Cl(1) O(3) 1.423(11) yes
Cl(1) O(4) 1.429(11) yes
Cl(1) O(5) 1.342(11) yes
Cl(2) O(6) 1.448(11) yes
Cl(2) O(7) 1.424(8) yes
Cl(2) O(8) 1.452(11) yes
Cl(2) O(9) 1.403(8) yes
S(1) C(1) 1.744(11) yes
S(2) C(6) 1.771(12) yes
S(3) C(25) 1.751(11) yes
S(4) C(30) 1.768(10) yes
N(1) C(7) 1.377(12) yes
N(1) C(11) 1.344(14) yes
N(2) C(12) 1.341(11) yes
N(2) C(16) 1.353(12) yes
N(3) C(31) 1.351(14) yes
N(3) C(35) 1.362(11) yes
N(4) C(36) 1.341(13) yes
N(4) C(40) 1.361(14) yes
C(1) C(2) 1.381(18) yes
C(1) C(6) 1.408(15) yes
C(2) C(3) 1.380(18) yes
C(3) C(4) 1.370(19) yes
C(4) C(5) 1.39(2) yes
C(5) C(6) 1.394(14) yes
C(7) C(8) 1.358(13) yes
C(8) C(9) 1.398(16) yes
C(9) C(10) 1.383(14) yes
C(9) C(17) 1.546(13) yes
C(10) C(11) 1.381(12) yes
C(11) C(12) 1.476(13) yes
C(12) C(13) 1.378(16) yes
C(13) C(14) 1.412(14) yes
C(14) C(15) 1.377(13) yes
C(14) C(21) 1.540(18) yes
C(15) C(16) 1.369(16) yes
C(17) C(18) 1.548(15) yes
C(17) C(19) 1.53(3) yes
C(17) C(20) 1.524(17) yes
C(21) C(22) 1.508(15) yes
C(21) C(23) 1.516(18) yes
C(21) C(24) 1.533(15) yes
C(25) C(26) 1.385(13) yes
C(25) C(30) 1.401(15) yes
C(26) C(27) 1.375(17) yes
C(27) C(28) 1.400(18) yes
C(28) C(29) 1.380(15) yes
C(29) C(30) 1.387(17) yes
C(31) C(32) 1.372(16) yes
C(32) C(33) 1.392(14) yes
C(33) C(34) 1.391(15) yes
C(33) C(41) 1.526(16) yes
C(34) C(35) 1.393(15) yes
C(35) C(36) 1.481(14) yes
C(36) C(37) 1.363(12) yes
C(37) C(38) 1.403(15) yes
C(38) C(39) 1.391(16) yes
C(38) C(45) 1.534(13) yes
C(39) C(40) 1.372(14) yes
C(41) C(42) 1.530(18) yes
C(41) C(43) 1.523(12) yes
C(41) C(44) 1.523(16) yes
C(45) C(46) 1.538(15) yes
C(45) C(47) 1.537(18) yes
C(45) C(48) 1.534(13) yes
C(2) H(1) 0.940 no
C(3) H(2) 0.940 no
C(4) H(3) 0.940 no
C(5) H(4) 0.940 no
C(7) H(5) 0.940 no
C(8) H(6) 0.940 no
C(10) H(7) 0.940 no
C(13) H(8) 0.940 no
C(15) H(9) 0.940 no
C(16) H(10) 0.940 no
C(18) H(11) 0.970 no
C(18) H(12) 0.970 no
C(18) H(13) 0.970 no
C(19) H(14) 0.970 no
C(19) H(15) 0.970 no
C(19) H(16) 0.970 no
C(20) H(17) 0.970 no
C(20) H(18) 0.970 no
C(20) H(19) 0.970 no
C(22) H(20) 0.970 no
C(22) H(21) 0.970 no
C(22) H(22) 0.970 no
C(23) H(23) 0.970 no
C(23) H(24) 0.970 no
C(23) H(25) 0.970 no
C(24) H(26) 0.970 no
C(24) H(27) 0.970 no
C(24) H(28) 0.970 no
C(26) H(29) 0.940 no
C(27) H(30) 0.940 no
C(28) H(31) 0.940 no
C(29) H(32) 0.940 no
C(31) H(33) 0.940 no
C(32) H(34) 0.940 no
C(34) H(35) 0.940 no
C(37) H(36) 0.940 no
C(39) H(37) 0.940 no
C(40) H(38) 0.940 no
C(42) H(39) 0.970 no
C(42) H(40) 0.970 no
C(42) H(41) 0.970 no
C(43) H(42) 0.970 no
C(43) H(43) 0.970 no
C(43) H(44) 0.970 no
C(44) H(45) 0.970 no
C(44) H(46) 0.970 no
C(44) H(47) 0.970 no
C(46) H(48) 0.970 no
C(46) H(49) 0.970 no
C(46) H(50) 0.970 no
C(47) H(51) 0.970 no
C(47) H(52) 0.970 no
C(47) H(53) 0.970 no
C(48) H(54) 0.970 no
C(48) H(55) 0.970 no
C(48) H(56) 0.970 no

loop_
_geom_contact_atom_site_label_1
_geom_contact_atom_site_label_2
_geom_contact_distance
_geom_contact_publ_flag
_geom_contact_site_symmetry_2
Cl(1) O(1) 3.336(8) no .
S(1) C(7) 3.347(9) no .
S(2) C(16) 3.297(11) no .
S(3) C(31) 3.346(11) no .
S(4) C(1) 3.586(9) no .
S(4) C(2) 3.496(11) no .
S(4) C(40) 3.280(10) no .
O(1) O(3) 3.538(19) no .
O(1) O(4) 2.793(13) no .
O(1) N(2) 3.474(8) no .
O(1) N(3) 3.007(8) no .
O(1) C(16) 3.224(9) no .
O(1) C(31) 3.322(10) no .
O(1) C(35) 3.253(9) no .
O(2) N(1) 3.354(11) no .
O(2) C(11) 3.491(11) no .
O(2) C(12) 3.599(12) no .
O(3) C(31) 3.404(17) no .
O(4) C(12) 3.426(13) no .
O(4) C(13) 3.363(12) no .
O(4) C(14) 3.544(12) no .
N(1) C(9) 2.792(11) no .
N(2) C(14) 2.795(14) no .
N(3) C(33) 2.801(14) no .
N(4) C(38) 2.803(12) no .
C(1) C(4) 2.789(16) no .
C(2) C(5) 2.776(17) no .
C(2) C(29) 3.560(15) no .
C(3) C(6) 2.75(2) no .
C(5) C(40) 3.416(14) no .
C(7) C(10) 2.719(15) no .
C(8) C(11) 2.729(14) no .
C(8) C(18) 3.071(13) no .
C(8) C(20) 2.997(16) no .
C(10) C(13) 3.016(14) no .
C(10) C(18) 3.544(13) no .
C(10) C(19) 2.879(14) no .
C(12) C(15) 2.715(13) no .
C(13) C(16) 2.715(13) no .
C(13) C(22) 2.90(2) no .
C(13) C(24) 3.451(17) no .
C(15) C(23) 2.99(2) no .
C(15) C(24) 3.098(19) no .
C(25) C(28) 2.785(16) no .
C(26) C(29) 2.770(17) no .
C(27) C(30) 2.773(14) no .
C(31) C(34) 2.734(13) no .
C(32) C(35) 2.723(15) no .
C(32) C(42) 2.95(3) no .
C(32) C(43) 3.239(14) no .
C(34) C(37) 3.010(15) no .
C(34) C(43) 3.307(16) no .
C(34) C(44) 2.867(18) no .
C(36) C(39) 2.713(15) no .
C(37) C(40) 2.712(16) no .
C(37) C(47) 2.918(15) no .
C(37) C(48) 3.379(15) no .
C(39) C(46) 3.000(15) no .
C(39) C(48) 3.130(15) no .
Pt(2) C(37) 3.592(8) no 2_666
Cl(2) O(1) 3.587(8) no .
O(1) Cl(2) 3.587(8) no .
O(1) O(6) 2.748(11) no .
O(1) O(8) 3.223(14) no .
O(3) C(32) 3.318(19) no 2_566
O(5) C(4) 3.380(16) no 1_455
O(6) O(1) 2.748(11) no .
O(6) C(16) 3.410(10) no .
O(6) C(36) 3.483(12) no .
O(6) C(37) 3.347(11) no .
O(7) C(34) 3.523(13) no .
O(7) C(37) 3.539(14) no .
O(7) C(44) 3.529(15) no .
O(8) O(1) 3.223(14) no .
O(8) C(44) 3.564(13) no .
O(9) C(15) 3.409(12) no .
O(9) C(48) 3.478(16) no 2_665
N(1) N(2) 3.508(9) no 2_555
N(1) C(16) 3.451(10) no 2_555
N(2) N(1) 3.508(9) no 2_555
N(2) C(11) 3.338(11) no 2_555
N(2) C(12) 3.547(11) no 2_555
N(3) C(39) 3.538(10) no 2_666
N(3) C(40) 3.452(10) no 2_666
N(4) N(4) 3.564(9) no 2_666
N(4) C(35) 3.424(10) no 2_666
N(4) C(36) 3.432(10) no 2_666
C(4) O(5) 3.380(16) no 1_655
C(7) C(15) 3.437(13) no 2_555
C(7) C(16) 3.520(12) no 2_555
C(7) C(27) 3.239(13) no 2_556
C(10) C(16) 3.594(14) no 2_555
C(11) N(2) 3.338(11) no 2_555
C(11) C(16) 3.472(12) no 2_555
C(12) N(2) 3.547(11) no 2_555
C(15) O(9) 3.409(12) no .
C(15) C(7) 3.437(13) no 2_555
C(16) O(6) 3.410(10) no .
C(16) N(1) 3.451(10) no 2_555
C(16) C(7) 3.520(12) no 2_555
C(16) C(10) 3.594(14) no 2_555
C(16) C(11) 3.472(12) no 2_555
C(26) C(26) 3.411(11) no 2_556
C(26) C(27) 3.364(12) no 2_556
C(27) C(7) 3.239(13) no 2_556
C(27) C(26) 3.364(12) no 2_556
C(31) C(39) 3.446(12) no 2_666
C(32) O(3) 3.318(19) no 2_566
C(34) O(7) 3.523(13) no .
C(35) N(4) 3.424(10) no 2_666
C(35) C(40) 3.383(11) no 2_666
C(36) O(6) 3.483(12) no .
C(36) N(4) 3.432(10) no 2_666
C(37) Pt(2) 3.592(8) no 2_666
C(37) O(6) 3.347(11) no .
C(37) O(7) 3.539(14) no .
C(39) N(3) 3.538(10) no 2_666
C(39) C(31) 3.446(12) no 2_666
C(40) N(3) 3.452(10) no 2_666
C(40) C(35) 3.383(11) no 2_666
C(44) O(7) 3.529(15) no .
C(44) O(8) 3.564(13) no .
C(48) O(9) 3.478(16) no 2_665
Pt(1) H(5) 3.1443 no .
Pt(1) H(10) 3.1281 no .
Pt(2) H(33) 3.1263 no .
Pt(2) H(38) 3.1268 no .
S(1) H(1) 2.8313 no .
S(1) H(5) 2.7839 no .
S(2) H(4) 2.8542 no .
S(2) H(10) 2.7189 no .
S(3) H(29) 2.8312 no .
S(3) H(33) 2.7761 no .
S(4) H(32) 2.8224 no .
S(4) H(38) 2.6940 no .
O(1) H(10) 3.1851 no .
O(3) H(33) 2.9236 no .
O(4) H(26) 3.2865 no .
O(4) H(28) 3.1960 no .
N(1) H(6) 3.2250 no .
N(1) H(7) 3.2089 no .
N(2) H(8) 3.2207 no .
N(2) H(9) 3.2194 no .
N(3) H(34) 3.2098 no .
N(3) H(35) 3.2374 no .
N(4) H(36) 3.2117 no .
N(4) H(37) 3.2319 no .
C(1) H(2) 3.2440 no .
C(1) H(4) 3.2869 no .
C(2) H(3) 3.2364 no .
C(2) H(32) 3.3327 no .
C(3) H(4) 3.2404 no .
C(4) H(1) 3.2334 no .
C(4) H(38) 3.2020 no .
C(5) H(2) 3.2370 no .
C(5) H(38) 3.0040 no .
C(6) H(1) 3.2458 no .
C(6) H(3) 3.2459 no .
C(8) H(7) 3.2214 no .
C(8) H(13) 2.6172 no .
C(8) H(17) 3.0446 no .
C(8) H(19) 2.8287 no .
C(9) H(5) 3.2449 no .
C(9) H(11) 2.8993 no .
C(9) H(12) 3.2895 no .
C(9) H(13) 2.4794 no .
C(9) H(14) 2.9539 no .
C(9) H(15) 3.3155 no .
C(9) H(16) 2.5352 no .
C(9) H(17) 2.9306 no .
C(9) H(18) 3.2891 no .
C(9) H(19) 2.4896 no .
C(10) H(6) 3.2201 no .
C(10) H(8) 2.7355 no .
C(10) H(14) 3.2226 no .
C(10) H(16) 2.4180 no .
C(10) H(19) 3.5245 no .
C(11) H(5) 3.1900 no .
C(11) H(8) 2.6964 no .
C(12) H(7) 2.7016 no .
C(12) H(10) 3.1571 no .
C(13) H(7) 2.7303 no .
C(13) H(9) 3.2323 no .
C(13) H(20) 3.2888 no .
C(13) H(22) 2.4286 no .
C(13) H(26) 3.5091 no .
C(13) H(28) 3.4910 no .
C(14) H(10) 3.2270 no .
C(14) H(20) 2.9546 no .
C(14) H(21) 3.3168 no .
C(14) H(22) 2.5507 no .
C(14) H(23) 2.9354 no .
C(14) H(24) 3.3009 no .
C(14) H(25) 2.5182 no .
C(14) H(26) 2.8751 no .
C(14) H(27) 3.2597 no .
C(14) H(28) 2.4393 no .
C(15) H(8) 3.2303 no .
C(15) H(23) 3.0473 no .
C(15) H(25) 2.8090 no .
C(15) H(28) 2.6634 no .
C(17) H(6) 2.6847 no .
C(17) H(7) 2.7357 no .
C(18) H(6) 2.9435 no .
C(18) H(14) 3.3166 no .
C(18) H(15) 2.5347 no .
C(18) H(16) 2.9496 no .
C(18) H(17) 2.4414 no .
C(18) H(18) 2.9350 no .
C(18) H(19) 3.2577 no .
C(19) H(7) 2.5054 no .
C(19) H(11) 2.5561 no .
C(19) H(12) 2.9297 no .
C(19) H(13) 3.3221 no .
C(19) H(17) 3.2674 no .
C(19) H(18) 2.4775 no .
C(19) H(19) 2.9404 no .
C(20) H(6) 2.7870 no .
C(20) H(11) 3.2830 no .
C(20) H(12) 2.4879 no .
C(20) H(13) 2.8727 no .
C(20) H(14) 2.4976 no .
C(20) H(15) 2.9054 no .
C(20) H(16) 3.2833 no .
C(21) H(8) 2.7500 no .
C(21) H(9) 2.6821 no .
C(22) H(8) 2.5541 no .
C(22) H(23) 3.2236 no .
C(22) H(24) 2.4221 no .
C(22) H(25) 2.9017 no .
C(22) H(26) 2.5059 no .
C(22) H(27) 2.8862 no .
C(22) H(28) 3.2811 no .
C(23) H(9) 2.7270 no .
C(23) H(20) 2.4546 no .
C(23) H(21) 2.8393 no .
C(23) H(22) 3.2528 no .
C(23) H(26) 3.2638 no .
C(23) H(27) 2.4683 no .
C(23) H(28) 2.8833 no .
C(24) H(9) 3.0588 no .
C(24) H(20) 3.2813 no .
C(24) H(21) 2.4904 no .
C(24) H(22) 2.8938 no .
C(24) H(23) 2.4428 no .
C(24) H(24) 2.9154 no .
C(24) H(25) 3.2510 no .
C(25) H(30) 3.2533 no .
C(25) H(32) 3.2687 no .
C(26) H(31) 3.2441 no .
C(27) H(32) 3.2590 no .
C(28) H(29) 3.2440 no .
C(29) H(1) 3.1441 no .
C(29) H(30) 3.2573 no .
C(30) H(1) 3.5088 no .
C(30) H(29) 3.2453 no .
C(30) H(31) 3.2425 no .
C(32) H(35) 3.2238 no .
C(32) H(39) 3.4359 no .
C(32) H(41) 2.4639 no .
C(32) H(42) 3.2610 no .
C(32) H(44) 3.2124 no .
C(33) H(33) 3.2534 no .
C(33) H(39) 2.9392 no .
C(33) H(40) 3.3051 no .
C(33) H(41) 2.5345 no .
C(33) H(42) 2.8623 no .
C(33) H(43) 3.2399 no .
C(33) H(44) 2.4219 no .
C(33) H(45) 2.9324 no .
C(33) H(46) 3.3018 no .
C(33) H(47) 2.5307 no .
C(34) H(34) 3.2207 no .
C(34) H(36) 2.7125 no .
C(34) H(44) 2.9767 no .
C(34) H(45) 3.0057 no .
C(34) H(47) 2.5701 no .
C(35) H(33) 3.1875 no .
C(35) H(36) 2.6703 no .
C(36) H(35) 2.7229 no .
C(36) H(38) 3.1588 no .
C(37) H(35) 2.7354 no .
C(37) H(37) 3.2335 no .
C(37) H(51) 3.1004 no .
C(37) H(53) 2.5895 no .
C(37) H(56) 3.0642 no .
C(38) H(38) 3.2395 no .
C(38) H(48) 2.9598 no .
C(38) H(49) 3.3211 no .
C(38) H(50) 2.5526 no .
C(38) H(51) 2.9718 no .
C(38) H(52) 3.3331 no .
C(38) H(53) 2.5740 no .
C(38) H(54) 2.8667 no .
C(38) H(55) 3.2399 no .
C(38) H(56) 2.4118 no .
C(39) H(4) 3.2532 no .
C(39) H(36) 3.2321 no .
C(39) H(48) 3.5340 no .
C(39) H(50) 2.5280 no .
C(39) H(54) 3.1439 no .
C(39) H(56) 3.0601 no .
C(40) H(4) 3.1981 no .
C(41) H(34) 2.7078 no .
C(41) H(35) 2.6892 no .
C(42) H(34) 2.6561 no .
C(42) H(42) 2.5009 no .
C(42) H(43) 2.9124 no .
C(42) H(44) 3.2879 no .
C(42) H(45) 3.2593 no .
C(42) H(46) 2.4554 no .
C(42) H(47) 2.9119 no .
C(43) H(34) 3.2702 no .
C(43) H(35) 3.4035 no .
C(43) H(39) 3.2928 no .
C(43) H(40) 2.5120 no .
C(43) H(41) 2.8986 no .
C(43) H(45) 2.4627 no .
C(43) H(46) 2.9110 no .
C(43) H(47) 3.2601 no .
C(44) H(35) 2.5170 no .
C(44) H(39) 2.4858 no .
C(44) H(40) 2.8665 no .
C(44) H(41) 3.2782 no .
C(44) H(42) 3.2648 no .
C(44) H(43) 2.4687 no .
C(44) H(44) 2.9008 no .
C(45) H(36) 2.7353 no .
C(45) H(37) 2.6972 no .
C(46) H(37) 2.7234 no .
C(46) H(51) 3.2679 no .
C(46) H(52) 2.4623 no .
C(46) H(53) 2.9365 no .
C(46) H(54) 2.5201 no .
C(46) H(55) 2.9379 no .
C(46) H(56) 3.3044 no .
C(47) H(36) 2.5606 no .
C(47) H(48) 2.5030 no .
C(47) H(49) 2.8686 no .
C(47) H(50) 3.2976 no .
C(47) H(54) 3.2712 no .
C(47) H(55) 2.4646 no .
C(47) H(56) 2.9171 no .
C(48) H(36) 3.5418 no .
C(48) H(37) 3.1416 no .
C(48) H(48) 3.3136 no .
C(48) H(49) 2.5352 no .
C(48) H(50) 2.9151 no .
C(48) H(51) 2.4598 no .
C(48) H(52) 2.9281 no .
C(48) H(53) 3.2655 no .
H(1) H(2) 2.3083 no .
H(1) H(32) 2.9515 no .
H(2) H(3) 2.3024 no .
H(2) H(32) 3.4293 no .
H(3) H(4) 2.3318 no .
H(3) H(38) 3.3332 no .
H(4) H(37) 3.1109 no .
H(4) H(38) 2.9919 no .
H(5) H(6) 2.2828 no .
H(6) H(12) 3.4523 no .
H(6) H(13) 2.3743 no .
H(6) H(17) 2.5438 no .
H(6) H(19) 2.7210 no .
H(7) H(8) 2.1855 no .
H(7) H(14) 2.8194 no .
H(7) H(15) 3.3332 no .
H(7) H(16) 1.8182 no .
H(7) H(22) 3.5922 no .
H(8) H(16) 3.5485 no .
H(8) H(20) 2.9229 no .
H(8) H(21) 3.3545 no .
H(8) H(22) 1.8415 no .
H(8) H(26) 3.5261 no .
H(9) H(10) 2.2873 no .
H(9) H(23) 2.5158 no .
H(9) H(25) 2.6017 no .
H(9) H(27) 3.5376 no .
H(9) H(28) 2.5520 no .
H(11) H(14) 3.4777 no .
H(11) H(15) 2.3862 no .
H(11) H(16) 2.7407 no .
H(11) H(17) 3.3718 no .
H(12) H(14) 3.5894 no .
H(12) H(15) 2.6999 no .
H(12) H(16) 3.5464 no .
H(12) H(17) 2.2536 no .
H(12) H(18) 2.7201 no .
H(12) H(19) 3.4016 no .
H(13) H(15) 3.4605 no .
H(13) H(17) 2.6135 no .
H(13) H(18) 3.5281 no .
H(13) H(19) 3.5030 no .
H(14) H(17) 3.4098 no .
H(14) H(18) 2.2796 no .
H(14) H(19) 2.7306 no .
H(15) H(17) 3.5359 no .
H(15) H(18) 2.6762 no .
H(15) H(19) 3.5534 no .
H(16) H(18) 3.3997 no .
H(16) H(19) 3.5988 no .
H(20) H(23) 3.3701 no .
H(20) H(24) 2.2341 no .
H(20) H(25) 2.6823 no .
H(20) H(26) 3.4347 no .
H(20) H(27) 3.5589 no .
H(21) H(23) 3.4692 no .
H(21) H(24) 2.5882 no .
H(21) H(25) 3.4959 no .
H(21) H(26) 2.3421 no .
H(21) H(27) 2.6472 no .
H(21) H(28) 3.4200 no .
H(22) H(24) 3.3548 no .
H(22) H(25) 3.5820 no .
H(22) H(26) 2.6697 no .
H(22) H(27) 3.4939 no .
H(22) H(28) 3.5702 no .
H(23) H(26) 3.3672 no .
H(23) H(27) 2.2386 no .
H(23) H(28) 2.6394 no .
H(24) H(26) 3.5761 no .
H(24) H(27) 2.6956 no .
H(24) H(28) 3.5301 no .
H(25) H(27) 3.3839 no .
H(25) H(28) 3.5191 no .
H(29) H(30) 2.3091 no .
H(30) H(31) 2.3425 no .
H(31) H(32) 2.3198 no .
H(33) H(34) 2.2917 no .
H(34) H(39) 3.2421 no .
H(34) H(40) 3.3228 no .
H(34) H(41) 1.9346 no .
H(34) H(42) 3.0339 no .
H(34) H(44) 3.4349 no .
H(35) H(36) 2.1745 no .
H(35) H(44) 3.0784 no .
H(35) H(45) 2.4532 no .
H(35) H(46) 3.4693 no .
H(35) H(47) 2.1636 no .
H(36) H(51) 2.5914 no .
H(36) H(52) 3.4954 no .
H(36) H(53) 2.1134 no .
H(36) H(56) 3.2581 no .
H(37) H(38) 2.2928 no .
H(37) H(48) 3.3670 no .
H(37) H(49) 3.3443 no .
H(37) H(50) 2.0328 no .
H(37) H(54) 2.8820 no .
H(37) H(56) 3.2653 no .
H(39) H(42) 3.4294 no .
H(39) H(43) 3.5869 no .
H(39) H(45) 3.4065 no .
H(39) H(46) 2.2833 no .
H(39) H(47) 2.6897 no .
H(40) H(42) 2.3418 no .
H(40) H(43) 2.6890 no .
H(40) H(44) 3.4375 no .
H(40) H(45) 3.5137 no .
H(40) H(46) 2.6145 no .
H(40) H(47) 3.5044 no .
H(41) H(42) 2.6641 no .
H(41) H(43) 3.5132 no .
H(41) H(44) 3.5633 no .
H(41) H(46) 3.3879 no .
H(41) H(47) 3.5939 no .
H(42) H(45) 3.3836 no .
H(42) H(46) 3.5626 no .
H(43) H(45) 2.2527 no .
H(43) H(46) 2.6864 no .
H(43) H(47) 3.3866 no .
H(44) H(45) 2.6704 no .
H(44) H(46) 3.5366 no .
H(44) H(47) 3.5440 no .
H(48) H(51) 3.4199 no .
H(48) H(52) 2.2937 no .
H(48) H(53) 2.7187 no .
H(48) H(54) 3.4481 no .
H(49) H(51) 3.5071 no .
H(49) H(52) 2.6109 no .
H(49) H(53) 3.5159 no .
H(49) H(54) 2.3632 no .
H(49) H(55) 2.7201 no .
H(49) H(56) 3.4577 no .
H(50) H(52) 3.3970 no .
H(50) H(54) 2.6821 no .
H(50) H(55) 3.5337 no .
H(50) H(56) 3.5746 no .
H(51) H(54) 3.3763 no .
H(51) H(55) 2.2265 no .
H(51) H(56) 2.6857 no .
H(52) H(54) 3.5720 no .
H(52) H(55) 2.7013 no .
H(52) H(56) 3.5608 no .
H(53) H(55) 3.3778 no .
H(53) H(56) 3.5517 no .
Cd(1) H(30) 3.5577 no 2_556
Cl(1) H(42) 3.4432 no 2_566
Cl(2) H(9) 3.1621 no .
Cl(2) H(35) 3.5602 no .
Cl(2) H(47) 3.1978 no .
S(1) H(29) 3.5705 no 2_556
S(1) H(30) 3.0514 no 2_556
S(2) H(7) 3.5550 no 2_555
S(2) H(11) 3.5049 no 2_555
S(2) H(16) 3.5358 no 2_555
S(3) H(48) 3.2880 no 2_666
S(3) H(53) 3.5626 no 2_666
S(4) H(35) 3.3925 no 2_666
S(4) H(44) 3.2578 no 2_666
O(2) H(30) 3.0372 no 2_556
O(2) H(31) 3.1155 no 2_556
O(3) H(34) 2.5300 no 2_566
O(3) H(41) 3.1379 no 2_566
O(3) H(42) 3.1086 no 2_566
O(3) H(50) 3.4322 no 1_455
O(4) H(50) 3.3627 no 1_455
O(5) H(3) 2.5196 no 1_455
O(5) H(4) 3.5202 no 1_455
O(5) H(31) 3.1276 no 2_556
O(5) H(37) 3.1128 no 1_455
O(5) H(42) 2.9680 no 2_566
O(6) H(9) 3.3047 no .
O(6) H(10) 2.8309 no .
O(6) H(11) 3.1517 no 2_555
O(6) H(13) 3.3457 no 2_555
O(6) H(36) 3.2380 no .
O(6) H(56) 3.3616 no .
O(7) H(12) 2.8243 no 1_665
O(7) H(17) 2.8755 no 1_665
O(7) H(21) 3.5495 no 2_565
O(7) H(35) 2.9083 no .
O(7) H(36) 2.8333 no .
O(7) H(47) 2.6385 no .
O(7) H(51) 3.1124 no .
O(8) H(9) 3.1724 no .
O(8) H(21) 3.5810 no 2_565
O(8) H(24) 3.3197 no 2_565
O(8) H(27) 3.3683 no 2_565
O(8) H(28) 2.7969 no .
O(8) H(35) 3.5478 no .
O(8) H(47) 2.6649 no .
O(9) H(9) 2.5675 no .
O(9) H(10) 3.5424 no .
O(9) H(13) 2.8561 no 2_555
O(9) H(51) 3.1507 no 2_665
O(9) H(52) 3.5148 no 2_665
O(9) H(55) 2.5117 no 2_665
N(1) H(30) 3.4143 no 2_556
C(1) H(20) 3.5136 no 2_555
C(2) H(43) 3.1607 no 1_545
C(2) H(45) 3.3702 no 1_545
C(2) H(46) 3.1249 no 1_545
C(3) H(18) 3.4041 no 1_655
C(3) H(19) 3.1925 no 1_655
C(3) H(32) 3.1961 no 2_656
C(3) H(43) 3.5722 no 1_545
C(3) H(43) 3.5740 no 2_666
C(3) H(44) 3.3540 no 2_666
C(3) H(45) 3.4868 no 1_545
C(4) H(14) 3.4289 no 1_655
C(4) H(19) 3.3057 no 1_655
C(4) H(44) 3.1287 no 2_666
C(5) H(14) 3.4082 no 1_655
C(7) H(9) 3.5618 no 2_555
C(7) H(25) 3.3215 no 2_555
C(7) H(30) 2.9923 no 2_556
C(8) H(9) 3.5893 no 2_555
C(8) H(10) 3.4144 no 2_555
C(8) H(52) 3.4659 no 1_445
C(9) H(10) 3.2354 no 2_555
C(10) H(10) 3.2729 no 2_555
C(11) H(10) 3.5183 no 2_555
C(15) H(5) 3.5520 no 2_555
C(18) H(10) 3.3855 no 2_555
C(18) H(51) 3.5818 no 1_445
C(18) H(56) 3.0771 no 2_555
C(19) H(22) 3.3570 no 2_455
C(20) H(45) 3.2851 no 1_445
C(22) H(15) 3.2946 no 2_455
C(22) H(18) 3.1943 no 2_455
C(22) H(46) 3.2040 no 2_565
C(23) H(27) 3.5135 no 2_565
C(23) H(39) 2.9947 no 2_565
C(23) H(46) 3.3763 no 2_565
C(23) H(49) 3.5484 no 2_665
C(24) H(23) 3.3110 no 2_565
C(24) H(27) 2.9658 no 2_565
C(24) H(49) 3.2346 no 1_455
C(24) H(54) 3.3495 no 1_455
C(25) H(30) 3.5149 no 2_556
C(25) H(53) 3.4360 no 2_666
C(26) H(5) 3.2333 no 2_556
C(26) H(29) 3.2891 no 2_556
C(26) H(30) 3.2141 no 2_556
C(27) H(5) 2.9316 no 2_556
C(27) H(29) 3.0378 no 2_556
C(28) H(19) 3.3814 no 2_556
C(28) H(29) 3.5988 no 2_556
C(28) H(42) 3.2877 no 1_545
C(28) H(43) 3.4493 no 1_545
C(29) H(2) 3.1665 no 2_656
C(29) H(19) 3.2411 no 2_556
C(29) H(43) 3.3819 no 1_545
C(30) H(53) 3.5556 no 2_666
C(31) H(37) 3.4098 no 2_666
C(31) H(50) 3.4624 no 2_666
C(32) H(37) 3.5341 no 2_666
C(33) H(38) 3.4321 no 2_666
C(34) H(38) 3.2926 no 2_666
C(35) H(38) 3.4307 no 2_666
C(40) H(44) 3.4250 no 2_666
C(41) H(1) 3.5816 no 1_565
C(42) H(24) 3.1397 no 2_565
C(42) H(48) 3.2724 no 1_455
C(43) H(1) 3.2127 no 1_565
C(43) H(2) 3.5111 no 2_666
C(43) H(3) 3.2755 no 2_666
C(43) H(31) 3.2704 no 1_565
C(43) H(38) 3.4766 no 2_666
C(44) H(1) 3.0967 no 1_565
C(44) H(18) 3.2743 no 1_665
C(44) H(20) 3.2325 no 2_565
C(44) H(24) 3.1634 no 2_565
C(46) H(26) 3.4345 no 1_655
C(46) H(33) 3.4874 no 2_666
C(46) H(39) 3.4929 no 1_655
C(46) H(41) 3.5755 no 1_655
C(47) H(6) 3.0381 no 1_665
C(48) H(11) 3.2754 no 2_555
C(48) H(12) 3.2775 no 2_555
C(48) H(26) 3.0753 no 1_655
H(1) C(41) 3.5816 no 1_545
H(1) C(43) 3.2127 no 1_545
H(1) C(44) 3.0967 no 1_545
H(1) H(40) 3.3542 no 1_545
H(1) H(43) 2.3328 no 1_545
H(1) H(45) 2.8978 no 1_545
H(1) H(46) 2.5923 no 1_545
H(2) C(29) 3.1665 no 2_656
H(2) C(43) 3.5111 no 2_666
H(2) H(2) 3.5117 no 2_656
H(2) H(18) 3.4732 no 1_655
H(2) H(19) 2.9871 no 1_655
H(2) H(31) 3.4149 no 2_656
H(2) H(32) 2.3012 no 2_656
H(2) H(43) 3.1751 no 1_545
H(2) H(43) 3.0536 no 2_666
H(2) H(44) 3.2569 no 2_666
H(2) H(45) 3.1294 no 1_545
H(3) O(5) 2.5196 no 1_655
H(3) C(43) 3.2755 no 2_666
H(3) H(14) 3.5704 no 1_655
H(3) H(19) 3.1685 no 1_655
H(3) H(31) 2.9850 no 2_656
H(3) H(32) 3.5674 no 2_656
H(3) H(42) 2.9958 no 2_666
H(3) H(43) 3.4369 no 2_666
H(3) H(44) 2.8795 no 2_666
H(4) O(5) 3.5202 no 1_655
H(4) H(14) 3.5577 no 1_655
H(4) H(15) 3.4915 no 2_555
H(4) H(16) 3.4881 no 2_555
H(5) C(15) 3.5520 no 2_555
H(5) C(26) 3.2333 no 2_556
H(5) C(27) 2.9316 no 2_556
H(5) H(9) 3.5950 no 2_555
H(5) H(25) 2.6790 no 2_555
H(5) H(29) 3.2199 no 2_556
H(5) H(30) 2.6964 no 2_556
H(5) H(52) 3.5529 no 1_445
H(6) C(47) 3.0381 no 1_445
H(6) H(51) 2.9511 no 1_445
H(6) H(52) 2.6551 no 1_445
H(6) H(53) 3.0007 no 1_445
H(7) S(2) 3.5550 no 2_555
H(9) Cl(2) 3.1621 no .
H(9) O(6) 3.3047 no .
H(9) O(8) 3.1724 no .
H(9) O(9) 2.5675 no .
H(9) C(7) 3.5618 no 2_555
H(9) C(8) 3.5893 no 2_555
H(9) H(5) 3.5950 no 2_555
H(9) H(13) 3.3918 no 2_555
H(10) O(6) 2.8309 no .
H(10) O(9) 3.5424 no .
H(10) C(8) 3.4144 no 2_555
H(10) C(9) 3.2354 no 2_555
H(10) C(10) 3.2729 no 2_555
H(10) C(11) 3.5183 no 2_555
H(10) C(18) 3.3855 no 2_555
H(10) H(11) 3.0554 no 2_555
H(10) H(13) 2.9641 no 2_555
H(11) S(2) 3.5049 no 2_555
H(11) O(6) 3.1517 no 2_555
H(11) C(48) 3.2754 no 2_555
H(11) H(10) 3.0554 no 2_555
H(11) H(54) 3.4437 no 2_555
H(11) H(55) 3.4793 no 2_555
H(11) H(56) 2.4875 no 2_555
H(12) O(7) 2.8243 no 1_445
H(12) C(48) 3.2775 no 2_555
H(12) H(21) 3.3087 no 2_455
H(12) H(51) 3.4137 no 1_445
H(12) H(54) 3.4815 no 2_555
H(12) H(55) 3.0310 no 2_555
H(12) H(56) 2.8193 no 2_555
H(13) O(6) 3.3457 no 2_555
H(13) O(9) 2.8561 no 2_555
H(13) H(9) 3.3918 no 2_555
H(13) H(10) 2.9641 no 2_555
H(13) H(51) 2.9140 no 1_445
H(13) H(52) 3.5439 no 1_445
H(13) H(56) 3.5977 no 2_555
H(14) C(4) 3.4289 no 1_455
H(14) C(5) 3.4082 no 1_455
H(14) H(3) 3.5704 no 1_455
H(14) H(4) 3.5577 no 1_455
H(14) H(16) 3.3487 no 2_455
H(14) H(22) 3.1929 no 2_455
H(15) C(22) 3.2946 no 2_455
H(15) H(4) 3.4915 no 2_555
H(15) H(21) 3.1281 no 2_455
H(15) H(22) 2.6760 no 2_455
H(15) H(54) 3.5015 no 2_555
H(16) S(2) 3.5358 no 2_555
H(16) H(4) 3.4881 no 2_555
H(16) H(14) 3.3487 no 2_455
H(16) H(16) 3.5628 no 2_455
H(17) O(7) 2.8755 no 1_445
H(17) H(45) 3.0994 no 1_445
H(17) H(47) 3.3697 no 1_445
H(17) H(51) 3.1658 no 1_445
H(17) H(53) 3.3524 no 1_445
H(18) C(3) 3.4041 no 1_455
H(18) C(22) 3.1943 no 2_455
H(18) C(44) 3.2743 no 1_445
H(18) H(2) 3.4732 no 1_455
H(18) H(20) 2.9032 no 2_455
H(18) H(21) 2.8918 no 2_455
H(18) H(22) 3.2642 no 2_455
H(18) H(45) 2.8806 no 1_445
H(18) H(46) 3.1517 no 1_445
H(18) H(47) 3.2505 no 1_445
H(19) C(3) 3.1925 no 1_455
H(19) C(4) 3.3057 no 1_455
H(19) C(28) 3.3814 no 2_556
H(19) C(29) 3.2411 no 2_556
H(19) H(2) 2.9871 no 1_455
H(19) H(3) 3.1685 no 1_455
H(19) H(31) 3.2907 no 2_556
H(19) H(32) 3.0349 no 2_556
H(19) H(45) 3.3419 no 1_445
H(20) C(1) 3.5136 no 2_555
H(20) C(44) 3.2325 no 2_565
H(20) H(18) 2.9032 no 2_455
H(20) H(46) 2.4332 no 2_565
H(20) H(47) 3.2880 no 2_565
H(21) O(7) 3.5495 no 2_565
H(21) O(8) 3.5810 no 2_565
H(21) H(12) 3.3087 no 2_455
H(21) H(15) 3.1281 no 2_455
H(21) H(18) 2.8918 no 2_455
H(21) H(46) 3.1978 no 2_565
H(21) H(47) 3.2920 no 2_565
H(21) H(54) 3.3141 no 1_455
H(21) H(55) 3.4507 no 1_455
H(22) C(19) 3.3570 no 2_455
H(22) H(14) 3.1929 no 2_455
H(22) H(15) 2.6760 no 2_455
H(22) H(18) 3.2642 no 2_455
H(22) H(54) 3.5996 no 1_455
H(23) C(24) 3.3110 no 2_565
H(23) H(26) 3.4380 no 2_565
H(23) H(27) 2.6875 no 2_565
H(23) H(28) 3.3148 no 2_565
H(23) H(39) 3.2875 no 2_565
H(23) H(49) 2.8935 no 2_665
H(23) H(52) 3.2050 no 2_665
H(24) O(8) 3.3197 no 2_565
H(24) C(42) 3.1397 no 2_565
H(24) C(44) 3.1634 no 2_565
H(24) H(39) 2.2397 no 2_565
H(24) H(40) 3.4120 no 2_565
H(24) H(46) 2.5452 no 2_565
H(24) H(47) 3.0313 no 2_565
H(24) H(49) 3.5109 no 2_665
H(25) C(7) 3.3215 no 2_555
H(25) H(5) 2.6790 no 2_555
H(25) H(39) 3.0708 no 2_565
H(25) H(46) 3.5220 no 2_565
H(25) H(52) 3.2048 no 2_665
H(26) C(46) 3.4345 no 1_455
H(26) C(48) 3.0753 no 1_455
H(26) H(23) 3.4380 no 2_565
H(26) H(49) 2.6144 no 1_455
H(26) H(54) 2.3965 no 1_455
H(26) H(55) 2.9524 no 1_455
H(27) O(8) 3.3683 no 2_565
H(27) C(23) 3.5135 no 2_565
H(27) C(24) 2.9658 no 2_565
H(27) H(23) 2.6875 no 2_565
H(27) H(27) 2.2452 no 2_565
H(27) H(28) 2.8726 no 2_565
H(27) H(49) 3.3765 no 1_455
H(27) H(55) 3.5811 no 1_455
H(28) O(8) 2.7969 no .
H(28) H(23) 3.3148 no 2_565
H(28) H(27) 2.8726 no 2_565
H(28) H(49) 3.2305 no 1_455
H(29) S(1) 3.5705 no 2_556
H(29) C(26) 3.2891 no 2_556
H(29) C(27) 3.0378 no 2_556
H(29) C(28) 3.5988 no 2_556
H(29) H(5) 3.2199 no 2_556
H(29) H(29) 3.4301 no 2_556
H(29) H(30) 3.0232 no 2_556
H(29) H(40) 2.8938 no 2_566
H(30) Cd(1) 3.5577 no 2_556
H(30) S(1) 3.0514 no 2_556
H(30) O(2) 3.0372 no 2_556
H(30) N(1) 3.4143 no 2_556
H(30) C(7) 2.9923 no 2_556
H(30) C(25) 3.5149 no 2_556
H(30) C(26) 3.2141 no 2_556
H(30) H(5) 2.6964 no 2_556
H(30) H(29) 3.0232 no 2_556
H(31) O(2) 3.1155 no 2_556
H(31) O(5) 3.1276 no 2_556
H(31) C(43) 3.2704 no 1_545
H(31) H(2) 3.4149 no 2_656
H(31) H(3) 2.9850 no 2_656
H(31) H(19) 3.2907 no 2_556
H(31) H(42) 2.6128 no 1_545
H(31) H(43) 3.0883 no 1_545
H(32) C(3) 3.1961 no 2_656
H(32) H(2) 2.3012 no 2_656
H(32) H(3) 3.5674 no 2_656
H(32) H(19) 3.0349 no 2_556
H(32) H(43) 2.9708 no 1_545
H(32) H(45) 3.5443 no 2_666
H(33) C(46) 3.4874 no 2_666
H(33) H(34) 3.4501 no 2_566
H(33) H(37) 3.5056 no 2_666
H(33) H(41) 3.3278 no 2_566
H(33) H(48) 3.1106 no 2_666
H(33) H(50) 3.0037 no 2_666
H(34) O(3) 2.5300 no 2_566
H(34) H(33) 3.4501 no 2_566
H(34) H(34) 3.5207 no 2_566
H(35) Cl(2) 3.5602 no .
H(35) S(4) 3.3925 no 2_666
H(35) O(7) 2.9083 no .
H(35) O(8) 3.5478 no .
H(36) O(6) 3.2380 no .
H(36) O(7) 2.8333 no .
H(37) O(5) 3.1128 no 1_655
H(37) C(31) 3.4098 no 2_666
H(37) C(32) 3.5341 no 2_666
H(37) H(33) 3.5056 no 2_666
H(38) C(33) 3.4321 no 2_666
H(38) C(34) 3.2926 no 2_666
H(38) C(35) 3.4307 no 2_666
H(38) C(43) 3.4766 no 2_666
H(38) H(44) 2.5570 no 2_666
H(39) C(23) 2.9947 no 2_565
H(39) C(46) 3.4929 no 1_455
H(39) H(23) 3.2875 no 2_565
H(39) H(24) 2.2397 no 2_565
H(39) H(25) 3.0708 no 2_565
H(39) H(48) 2.9226 no 1_455
H(39) H(49) 3.2570 no 1_455
H(40) H(1) 3.3542 no 1_565
H(40) H(24) 3.4120 no 2_565
H(40) H(29) 2.8938 no 2_566
H(40) H(48) 3.4650 no 1_455
H(41) O(3) 3.1379 no 2_566
H(41) C(46) 3.5755 no 1_455
H(41) H(33) 3.3278 no 2_566
H(41) H(48) 2.9229 no 1_455
H(41) H(50) 3.5883 no 1_455
H(42) Cl(1) 3.4432 no 2_566
H(42) O(3) 3.1086 no 2_566
H(42) O(5) 2.9680 no 2_566
H(42) C(28) 3.2877 no 1_565
H(42) H(3) 2.9958 no 2_666
H(42) H(31) 2.6128 no 1_565
H(43) C(2) 3.1607 no 1_565
H(43) C(3) 3.5722 no 1_565
H(43) C(3) 3.5740 no 2_666
H(43) C(28) 3.4493 no 1_565
H(43) C(29) 3.3819 no 1_565
H(43) H(1) 2.3328 no 1_565
H(43) H(2) 3.1751 no 1_565
H(43) H(2) 3.0536 no 2_666
H(43) H(3) 3.4369 no 2_666
H(43) H(31) 3.0883 no 1_565
H(43) H(32) 2.9708 no 1_565
H(44) S(4) 3.2578 no 2_666
H(44) C(3) 3.3540 no 2_666
H(44) C(4) 3.1287 no 2_666
H(44) C(40) 3.4250 no 2_666
H(44) H(2) 3.2569 no 2_666
H(44) H(3) 2.8795 no 2_666
H(44) H(38) 2.5570 no 2_666
H(45) C(2) 3.3702 no 1_565
H(45) C(3) 3.4868 no 1_565
H(45) C(20) 3.2851 no 1_665
H(45) H(1) 2.8978 no 1_565
H(45) H(2) 3.1294 no 1_565
H(45) H(17) 3.0994 no 1_665
H(45) H(18) 2.8806 no 1_665
H(45) H(19) 3.3419 no 1_665
H(45) H(32) 3.5443 no 2_666
H(46) C(2) 3.1249 no 1_565
H(46) C(22) 3.2040 no 2_565
H(46) C(23) 3.3763 no 2_565
H(46) H(1) 2.5923 no 1_565
H(46) H(18) 3.1517 no 1_665
H(46) H(20) 2.4332 no 2_565
H(46) H(21) 3.1978 no 2_565
H(46) H(24) 2.5452 no 2_565
H(46) H(25) 3.5220 no 2_565
H(47) Cl(2) 3.1978 no .
H(47) O(7) 2.6385 no .
H(47) O(8) 2.6649 no .
H(47) H(17) 3.3697 no 1_665
H(47) H(18) 3.2505 no 1_665
H(47) H(20) 3.2880 no 2_565
H(47) H(21) 3.2920 no 2_565
H(47) H(24) 3.0313 no 2_565
H(48) S(3) 3.2880 no 2_666
H(48) C(42) 3.2724 no 1_655
H(48) H(33) 3.1106 no 2_666
H(48) H(39) 2.9226 no 1_655
H(48) H(40) 3.4650 no 1_655
H(48) H(41) 2.9229 no 1_655
H(49) C(23) 3.5484 no 2_665
H(49) C(24) 3.2346 no 1_655
H(49) H(23) 2.8935 no 2_665
H(49) H(24) 3.5109 no 2_665
H(49) H(26) 2.6144 no 1_655
H(49) H(27) 3.3765 no 1_655
H(49) H(28) 3.2305 no 1_655
H(49) H(39) 3.2570 no 1_655
H(50) O(3) 3.4322 no 1_655
H(50) O(4) 3.3627 no 1_655
H(50) C(31) 3.4624 no 2_666
H(50) H(33) 3.0037 no 2_666
H(50) H(41) 3.5883 no 1_655
H(51) O(7) 3.1124 no .
H(51) O(9) 3.1507 no 2_665
H(51) C(18) 3.5818 no 1_665
H(51) H(6) 2.9511 no 1_665
H(51) H(12) 3.4137 no 1_665
H(51) H(13) 2.9140 no 1_665
H(51) H(17) 3.1658 no 1_665
H(52) O(9) 3.5148 no 2_665
H(52) C(8) 3.4659 no 1_665
H(52) H(5) 3.5529 no 1_665
H(52) H(6) 2.6551 no 1_665
H(52) H(13) 3.5439 no 1_665
H(52) H(23) 3.2050 no 2_665
H(52) H(25) 3.2048 no 2_665
H(53) S(3) 3.5626 no 2_666
H(53) C(25) 3.4360 no 2_666
H(53) C(30) 3.5556 no 2_666
H(53) H(6) 3.0007 no 1_665
H(53) H(17) 3.3524 no 1_665
H(54) C(24) 3.3495 no 1_655
H(54) H(11) 3.4437 no 2_555
H(54) H(12) 3.4815 no 2_555
H(54) H(15) 3.5015 no 2_555
H(54) H(21) 3.3141 no 1_655
H(54) H(22) 3.5996 no 1_655
H(54) H(26) 2.3965 no 1_655
H(55) O(9) 2.5117 no 2_665
H(55) H(11) 3.4793 no 2_555
H(55) H(12) 3.0310 no 2_555
H(55) H(21) 3.4507 no 1_655
H(55) H(26) 2.9524 no 1_655
H(55) H(27) 3.5811 no 1_655
H(56) O(6) 3.3616 no .
H(56) C(18) 3.0771 no 2_555
H(56) H(11) 2.4875 no 2_555
H(56) H(12) 2.8193 no 2_555
H(56) H(13) 3.5977 no 2_555

loop_
_geom_torsion_atom_site_label_1
_geom_torsion_atom_site_label_2
_geom_torsion_atom_site_label_3
_geom_torsion_atom_site_label_4
_geom_torsion
_geom_torsion_publ_flag
Cd(1) Pt(1) S(1) C(1) -84.21(10) no
S(1) Pt(1) Cd(1) Pt(2) 61.82(9) no
S(1) Pt(1) Cd(1) S(2) 93.11(7) no
S(1) Pt(1) Cd(1) S(3) -30.28(9) no
S(1) Pt(1) Cd(1) O(1) 168.09(8) no
S(1) Pt(1) Cd(1) O(2) -111.82(7) no
Cd(1) Pt(1) S(2) Cd(1) 0.000(18) no
Cd(1) Pt(1) S(2) C(6) 88.93(10) no
S(2) Pt(1) Cd(1) Pt(2) -31.29(10) no
S(2) Pt(1) Cd(1) S(2) 0.00(8) no
S(2) Pt(1) Cd(1) S(3) -123.40(10) no
S(2) Pt(1) Cd(1) O(1) 74.98(9) no
S(2) Pt(1) Cd(1) O(2) 155.07(9) no
Cd(1) Pt(1) N(1) C(7) -88.6(5) no
Cd(1) Pt(1) N(1) C(11) 91.1(4) no
N(1) Pt(1) Cd(1) Pt(2) 154.0(3) no
N(1) Pt(1) Cd(1) S(2) -174.7(3) no
N(1) Pt(1) Cd(1) S(3) 61.9(3) no
N(1) Pt(1) Cd(1) O(1) -99.7(3) no
N(1) Pt(1) Cd(1) O(2) -19.6(3) no
Cd(1) Pt(1) N(2) C(12) -101.2(4) no
Cd(1) Pt(1) N(2) C(16) 68.2(5) no
N(2) Pt(1) Cd(1) Pt(2) -124.7(2) no
N(2) Pt(1) Cd(1) S(2) -93.41(19) no
N(2) Pt(1) Cd(1) S(3) 143.2(2) no
N(2) Pt(1) Cd(1) O(1) -18.43(19) no
N(2) Pt(1) Cd(1) O(2) 61.66(19) no
S(1) Pt(1) S(2) Cd(1) -74.92(8) no
S(1) Pt(1) S(2) C(6) 14.01(12) no
S(2) Pt(1) S(1) C(1) -13.02(12) no
S(1) Pt(1) N(1) C(7) -11.7(6) no
S(1) Pt(1) N(1) C(11) 168.0(4) no
N(1) Pt(1) S(1) C(1) 165.6(3) no
S(2) Pt(1) N(2) C(12) -173.3(4) no
S(2) Pt(1) N(2) C(16) -3.9(5) no
N(2) Pt(1) S(2) Cd(1) 98.46(19) no
N(2) Pt(1) S(2) C(6) -172.6(2) no
N(1) Pt(1) N(2) C(12) 8.8(4) no
N(1) Pt(1) N(2) C(16) 178.2(6) no
N(2) Pt(1) N(1) C(7) 175.1(6) no
N(2) Pt(1) N(1) C(11) -5.2(5) no
Cd(1) Pt(2) S(3) Cd(1) 0.000(19) no
Cd(1) Pt(2) S(3) C(25) 102.17(10) no
S(3) Pt(2) Cd(1) Pt(1) -130.82(10) no
S(3) Pt(2) Cd(1) S(2) -153.57(9) no
S(3) Pt(2) Cd(1) S(3) 0.00(8) no
S(3) Pt(2) Cd(1) O(1) 121.47(8) no
S(3) Pt(2) Cd(1) O(2) 40.80(9) no
Cd(1) Pt(2) S(4) C(30) -64.22(10) no
S(4) Pt(2) Cd(1) Pt(1) -46.54(9) no
S(4) Pt(2) Cd(1) S(2) -69.29(8) no
S(4) Pt(2) Cd(1) S(3) 84.28(7) no
S(4) Pt(2) Cd(1) O(1) -154.25(7) no
S(4) Pt(2) Cd(1) O(2) 125.07(8) no
Cd(1) Pt(2) N(3) C(31) 75.7(5) no
Cd(1) Pt(2) N(3) C(35) -105.7(4) no
N(3) Pt(2) Cd(1) Pt(1) 130.7(2) no
N(3) Pt(2) Cd(1) S(2) 107.9(2) no
N(3) Pt(2) Cd(1) S(3) -98.5(2) no
N(3) Pt(2) Cd(1) O(1) 22.9(2) no
N(3) Pt(2) Cd(1) O(2) -57.7(2) no
Cd(1) Pt(2) N(4) C(36) 78.4(4) no
Cd(1) Pt(2) N(4) C(40) -92.5(5) no
N(4) Pt(2) Cd(1) Pt(1) 52.9(3) no
N(4) Pt(2) Cd(1) S(2) 30.1(3) no
N(4) Pt(2) Cd(1) S(3) -176.3(3) no
N(4) Pt(2) Cd(1) O(1) -54.8(3) no
N(4) Pt(2) Cd(1) O(2) -135.5(3) no
S(3) Pt(2) S(4) C(30) -1.58(11) no
S(4) Pt(2) S(3) Cd(1) -100.87(7) no
S(4) Pt(2) S(3) C(25) 1.29(10) no
S(3) Pt(2) N(3) C(31) 12.9(5) no
S(3) Pt(2) N(3) C(35) -168.5(4) no
N(3) Pt(2) S(3) Cd(1) 85.13(17) no
N(3) Pt(2) S(3) C(25) -172.70(19) no
S(4) Pt(2) N(4) C(36) -179.7(4) no
S(4) Pt(2) N(4) C(40) 9.3(5) no
N(4) Pt(2) S(4) C(30) -173.77(19) no
N(3) Pt(2) N(4) C(36) -6.6(4) no
N(3) Pt(2) N(4) C(40) -177.5(5) no
N(4) Pt(2) N(3) C(31) -175.5(5) no
N(4) Pt(2) N(3) C(35) 3.0(4) no
Pt(1) Cd(1) S(2) Pt(1) 0.000(12) no
Pt(1) Cd(1) S(2) C(6) -103.54(11) no
Pt(1) Cd(1) S(3) Pt(2) 129.85(8) no
Pt(1) Cd(1) S(3) C(25) 29.94(17) no
Pt(1) Cd(1) O(2) Cl(1) -125.0(7) no
Pt(2) Cd(1) S(2) Pt(1) 162.15(6) no
Pt(2) Cd(1) S(2) C(6) 58.61(9) no
Pt(2) Cd(1) S(3) Pt(2) 0.000(10) no
Pt(2) Cd(1) S(3) C(25) -99.92(12) no
Pt(2) Cd(1) O(2) Cl(1) 59.8(9) no
S(2) Cd(1) S(3) Pt(2) 45.44(14) no
S(2) Cd(1) S(3) C(25) -54.48(15) no
S(3) Cd(1) S(2) Pt(1) 128.97(10) no
S(3) Cd(1) S(2) C(6) 25.42(16) no
O(1) Cd(1) S(2) Pt(1) -105.92(16) no
O(1) Cd(1) S(2) C(6) 150.54(17) no
S(2) Cd(1) O(2) Cl(1) -102.7(7) no
O(2) Cd(1) S(2) Pt(1) -31.2(3) no
O(2) Cd(1) S(2) C(6) -134.8(3) no
O(1) Cd(1) S(3) Pt(2) -70.4(2) no
O(1) Cd(1) S(3) C(25) -170.3(2) no
S(3) Cd(1) O(2) Cl(1) 89.3(7) no
O(2) Cd(1) S(3) Pt(2) -150.4(3) no
O(2) Cd(1) S(3) C(25) 109.6(3) no
O(1) Cd(1) O(2) Cl(1) -26.3(7) no
O(3) Cl(1) O(2) Cd(1) -60.1(10) no
O(4) Cl(1) O(2) Cd(1) 56.6(8) no
O(5) Cl(1) O(2) Cd(1) 179.0(9) no
Pt(1) S(1) C(1) C(2) -172.2(6) no
Pt(1) S(1) C(1) C(6) 9.3(7) no
Pt(1) S(2) C(6) C(1) -13.0(7) no
Pt(1) S(2) C(6) C(5) 170.7(6) no
Cd(1) S(2) C(6) C(1) 49.4(6) no
Cd(1) S(2) C(6) C(5) -127.0(6) no
Pt(2) S(3) C(25) C(26) 178.9(5) no
Pt(2) S(3) C(25) C(30) -0.6(6) no
Cd(1) S(3) C(25) C(26) -110.1(5) no
Cd(1) S(3) C(25) C(30) 70.4(5) no
Pt(2) S(4) C(30) C(25) 1.7(6) no
Pt(2) S(4) C(30) C(29) -178.3(5) no
Pt(1) N(1) C(7) C(8) 179.7(5) no
Pt(1) N(1) C(11) C(10) -178.7(5) no
Pt(1) N(1) C(11) C(12) 1.2(9) no
C(7) N(1) C(11) C(10) 1.1(11) no
C(7) N(1) C(11) C(12) -179.1(7) no
C(11) N(1) C(7) C(8) 0.0(12) no
Pt(1) N(2) C(12) C(11) -10.7(8) no
Pt(1) N(2) C(12) C(13) 168.5(5) no
Pt(1) N(2) C(16) C(15) -165.5(5) no
C(12) N(2) C(16) C(15) 3.7(11) no
C(16) N(2) C(12) C(11) 179.2(6) no
C(16) N(2) C(12) C(13) -1.7(11) no
Pt(2) N(3) C(31) C(32) 178.0(5) no
Pt(2) N(3) C(35) C(34) 179.9(4) no
Pt(2) N(3) C(35) C(36) 0.5(7) no
C(31) N(3) C(35) C(34) -1.5(10) no
C(31) N(3) C(35) C(36) 179.2(6) no
C(35) N(3) C(31) C(32) -0.5(11) no
Pt(2) N(4) C(36) C(35) 8.7(7) no
Pt(2) N(4) C(36) C(37) -170.1(5) no
Pt(2) N(4) C(40) C(39) 170.5(5) no
C(36) N(4) C(40) C(39) -0.3(10) no
C(40) N(4) C(36) C(35) -179.6(6) no
C(40) N(4) C(36) C(37) 1.5(10) no
S(1) C(1) C(2) C(3) -178.6(6) no
S(1) C(1) C(6) S(2) 2.6(11) no
S(1) C(1) C(6) C(5) 178.9(6) no
C(2) C(1) C(6) S(2) -176.0(8) no
C(2) C(1) C(6) C(5) 0.3(13) no
C(6) C(1) C(2) C(3) -0.1(14) no
C(1) C(2) C(3) C(4) -0.9(16) no
C(2) C(3) C(4) C(5) 1.7(17) no
C(3) C(4) C(5) C(6) -1.4(16) no
C(4) C(5) C(6) S(2) 176.6(8) no
C(4) C(5) C(6) C(1) 0.4(14) no
N(1) C(7) C(8) C(9) -1.4(13) no
C(7) C(8) C(9) C(10) 1.6(13) no
C(7) C(8) C(9) C(17) 179.6(8) no
C(8) C(9) C(10) C(11) -0.5(12) no
C(8) C(9) C(17) C(18) -64.3(11) no
C(8) C(9) C(17) C(19) 174.0(8) no
C(8) C(9) C(17) C(20) 52.5(12) no
C(10) C(9) C(17) C(18) 113.6(10) no
C(10) C(9) C(17) C(19) -8.1(12) no
C(10) C(9) C(17) C(20) -129.6(9) no
C(17) C(9) C(10) C(11) -178.5(8) no
C(9) C(10) C(11) N(1) -0.8(13) no
C(9) C(10) C(11) C(12) 179.3(7) no
N(1) C(11) C(12) N(2) 6.2(10) no
N(1) C(11) C(12) C(13) -173.0(7) no
C(10) C(11) C(12) N(2) -173.9(7) no
C(10) C(11) C(12) C(13) 6.9(13) no
N(2) C(12) C(13) C(14) -1.5(12) no
C(11) C(12) C(13) C(14) 177.6(7) no
C(12) C(13) C(14) C(15) 2.6(12) no
C(12) C(13) C(14) C(21) -172.6(7) no
C(13) C(14) C(15) C(16) -0.7(12) no
C(13) C(14) C(21) C(22) -16.1(12) no
C(13) C(14) C(21) C(23) -137.7(8) no
C(13) C(14) C(21) C(24) 104.6(8) no
C(15) C(14) C(21) C(22) 168.9(7) no
C(15) C(14) C(21) C(23) 47.3(10) no
C(15) C(14) C(21) C(24) -70.5(10) no
C(21) C(14) C(15) C(16) 174.6(7) no
C(14) C(15) C(16) N(2) -2.5(12) no
S(3) C(25) C(26) C(27) -179.5(5) no
S(3) C(25) C(30) S(4) -0.7(9) no
S(3) C(25) C(30) C(29) 179.3(5) no
C(26) C(25) C(30) S(4) 179.7(6) no
C(26) C(25) C(30) C(29) -0.3(11) no
C(30) C(25) C(26) C(27) 0.0(11) no
C(25) C(26) C(27) C(28) -0.2(12) no
C(26) C(27) C(28) C(29) 0.6(12) no
C(27) C(28) C(29) C(30) -0.8(13) no
C(28) C(29) C(30) S(4) -179.3(7) no
C(28) C(29) C(30) C(25) 0.6(12) no
N(3) C(31) C(32) C(33) 1.8(12) no
C(31) C(32) C(33) C(34) -1.2(11) no
C(31) C(32) C(33) C(41) -178.9(7) no
C(32) C(33) C(34) C(35) -0.7(10) no
C(32) C(33) C(41) C(42) -35.8(10) no
C(32) C(33) C(41) C(43) 84.2(9) no
C(32) C(33) C(41) C(44) -157.1(7) no
C(34) C(33) C(41) C(42) 146.6(7) no
C(34) C(33) C(41) C(43) -93.4(9) no
C(34) C(33) C(41) C(44) 25.3(10) no
C(41) C(33) C(34) C(35) 177.0(6) no
C(33) C(34) C(35) N(3) 2.1(11) no
C(33) C(34) C(35) C(36) -178.6(6) no
N(3) C(35) C(36) N(4) -6.0(9) no
N(3) C(35) C(36) C(37) 172.8(6) no
C(34) C(35) C(36) N(4) 174.7(6) no
C(34) C(35) C(36) C(37) -6.5(11) no
N(4) C(36) C(37) C(38) -1.2(11) no
C(35) C(36) C(37) C(38) -180.0(6) no
C(36) C(37) C(38) C(39) -0.3(10) no
C(36) C(37) C(38) C(45) 174.1(6) no
C(37) C(38) C(39) C(40) 1.4(10) no
C(37) C(38) C(45) C(46) 141.0(7) no
C(37) C(38) C(45) C(47) 18.8(10) no
C(37) C(38) C(45) C(48) -99.1(9) no
C(39) C(38) C(45) C(46) -44.8(9) no
C(39) C(38) C(45) C(47) -167.0(7) no
C(39) C(38) C(45) C(48) 75.1(10) no
C(45) C(38) C(39) C(40) -173.1(6) no
C(38) C(39) C(40) N(4) -1.2(12) no
